data_2023180
loop_
_publ_author_name
'Fedorenko, George V.'
'Zbruyev, Oleksandr I.'
'Pavlishchuk, Anna V.'
'Oleksenko, Lyudmila P.'
'Shova, Sergiu G.'
'Chebanov, Valentyn A.'
'Pavlishchuk, Vitaly V.'

_publ_section_title
;
 The crystal structure of a mononuclear Pr<sup>III</sup> complex with
 cucurbit[6]uril.
;
_journal_coeditor_code EX2083
_journal_issue 'Pt 7'
_journal_name_full 'Acta crystallographica. Section E, Crystallographic communications'
_journal_page_first 789
_journal_page_last 794
_journal_paper_doi 10.1107/S2056989024005760
_journal_volume 80
_journal_year 2024
_chemical_formula_iupac '[Pr (N O3) (C36 H36 N24 O12) (H2 O)5] (N O3)2, 9.56H2 O'
_chemical_formula_moiety 'C36 H46 N25 O20 Pr, 2(N O3), 9.555(H2 O)'
_chemical_formula_sum 'C36 H65.11 N27 O35.56 Pr'
_chemical_formula_weight 1586.05
_chemical_name_systematic
'Pentaaqua(cucurbit[6]uril-\k^2^<i>O</i>,<i>O</i>')(nitrato-\k^2^<i>O</i>,<i>O</i>')praseodymium(III) dinitrate 9.56-hydrate'
_space_group_crystal_system monoclinic
_space_group_IT_number 14
_space_group_name_Hall '-P 2yn'
_space_group_name_H-M_alt 'P 1 21/n 1'
_atom_sites_solution_hydrogens mixed
_atom_sites_solution_primary dual
_audit_creation_method SHELXL-2019/3
_cell_angle_alpha 90
_cell_angle_beta 90.5965(11)
_cell_angle_gamma 90
_cell_formula_units_Z 8
_cell_length_a 24.1937(3)
_cell_length_b 17.01202(19)
_cell_length_c 28.6422(3)
_cell_measurement_reflns_used 28067
_cell_measurement_temperature 180(2)
_cell_measurement_theta_max 29.1550
_cell_measurement_theta_min 1.7340
_cell_volume 11788.0(2)
_computing_cell_refinement
;
CrysAlisPro 1.171.41.123a (Rigaku OD, 2022)
;
_computing_data_collection
;
CrysAlisPro 1.171.41.123a (Rigaku OD, 2022)
;
_computing_data_reduction
;
CrysAlisPro 1.171.41.123a (Rigaku OD, 2022)
;
_computing_molecular_graphics
;
Olex2 1.5-ac5-024 (Dolomanov <i>et al.</i>,  2009)
;
_computing_publication_material
;
Olex2 1.5-ac5-024 (Dolomanov <i>et al.</i>,  2009)
;
_computing_structure_refinement
;
<i>SHELXL2019/2</i> (Sheldrick, 2015b)
;
_computing_structure_solution
;
<i>SHELXT</i>  (Sheldrick, 2015a)
;
_diffrn_ambient_temperature 180(2)
_diffrn_detector 'CCD plate'
_diffrn_detector_area_resol_mean 16.1593
_diffrn_measured_fraction_theta_full 1.000
_diffrn_measured_fraction_theta_max 1.000
_diffrn_measurement_device 'four-circle diffractometer'
_diffrn_measurement_device_type 'Rigaku Oxford Diffraction Xcalibur, Eos'
_diffrn_measurement_method '\w scans'
_diffrn_radiation_monochromator graphite
_diffrn_radiation_probe x-ray
_diffrn_radiation_type MoK\a
_diffrn_radiation_wavelength 0.71073
_diffrn_reflns_av_R_equivalents 0.0426
_diffrn_reflns_av_unetI/netI 0.0492
_diffrn_reflns_limit_h_max 28
_diffrn_reflns_limit_h_min -28
_diffrn_reflns_limit_k_max 20
_diffrn_reflns_limit_k_min -20
_diffrn_reflns_limit_l_max 34
_diffrn_reflns_limit_l_min -34
_diffrn_reflns_number 75330
_diffrn_reflns_theta_full 25.027
_diffrn_reflns_theta_max 25.027
_diffrn_reflns_theta_min 1.683
_diffrn_source 'fine-focus sealed X-ray tube'
_exptl_absorpt_coefficient_mu 0.953
_exptl_absorpt_correction_T_max 1.00000
_exptl_absorpt_correction_T_min 0.89151
_exptl_absorpt_correction_type multi-scan
_exptl_absorpt_process_details
;
(CrysAlisPro; Rigaku OD, 2022)
;
_exptl_crystal_colour 'clear light colourless'
_exptl_crystal_density_diffrn 1.787
_exptl_crystal_description prism
_exptl_crystal_F_000 6508
_exptl_crystal_size_max 0.250
_exptl_crystal_size_mid 0.100
_exptl_crystal_size_min 0.050
_refine_diff_density_max 1.260
_refine_diff_density_min -0.644
_refine_ls_extinction_method none
_refine_ls_goodness_of_fit_ref 1.036
_refine_ls_hydrogen_treatment mixed
_refine_ls_matrix_type full
_refine_ls_number_parameters 1843
_refine_ls_number_reflns 20820
_refine_ls_number_restraints 84
_refine_ls_restrained_S_all 2.065
_refine_ls_R_factor_all 0.0509
_refine_ls_R_factor_gt 0.0370
_refine_ls_shift/su_max 0.003
_refine_ls_shift/su_mean 0.000
_refine_ls_structure_factor_coef Fsqd
_refine_ls_weighting_details 'w=1/[\s^2^(Fo^2^)+(0.0337P)^2^+14.5091P] where P=(Fo^2^+2Fc^2^)/3'
_refine_ls_weighting_scheme calc
_refine_ls_wR_factor_gt 0.0806
_refine_ls_wR_factor_ref 0.0872
_reflns_number_gt 17014
_reflns_number_total 20820
_reflns_threshold_expression 'I > 2\s(I)'
_cod_data_source_file ex2083.cif
_cod_data_source_block I
_cod_depositor_comments 'Adding full bibliography for 2023180.cif.'
_cod_original_sg_symbol_H-M 'P 21/n'
_cod_database_code 2023180
_shelx_space_group_comment
;
The symmetry employed for this shelxl refinement is uniquely defined
by the following loop, which should always be used as a source of
symmetry information in preference to the above space-group names.
They are only intended as comments.
;
_shelx_estimated_absorpt_t_min 0.797
_shelx_estimated_absorpt_t_max 0.954

loop_
_space_group_symop_operation_xyz
'x, y, z'
'-x+1/2, y+1/2, -z+1/2'
'-x, -y, -z'
'x-1/2, -y-1/2, z-1/2'

loop_
_atom_site_type_symbol
_atom_site_label
_atom_site_fract_x
_atom_site_fract_y
_atom_site_fract_z
_atom_site_U_iso_or_equiv
_atom_site_adp_type
_atom_site_calc_flag
_atom_site_occupancy
_atom_site_disorder_assembly
_atom_site_disorder_group
Pr Pr1B 0.56080(2) 0.81394(2) 0.59862(2) 0.01479(5) Uani d 1 . .
O O1WB 0.47590(11) 0.73681(17) 0.62441(10) 0.0377(7) Uani d 1 . .
H H1WA 0.486182 0.690310 0.636326 0.057 Uiso d 1 . .
H H1WB 0.470192 0.751057 0.653367 0.057 Uiso d 1 . .
O O1B 0.48772(10) 0.91183(14) 0.71903(10) 0.0270(6) Uani d 1 . .
O O2WB 0.55961(10) 0.79322(14) 0.68282(9) 0.0227(6) Uani d 1 . .
H H2WA 0.586751 0.819146 0.695909 0.034 Uiso d 1 . .
H H2WB 0.529881 0.814445 0.694371 0.034 Uiso d 1 . .
O O2B 0.48542(11) 0.72565(15) 0.75053(12) 0.0422(8) Uani d 1 . .
O O3WB 0.58270(10) 0.67361(13) 0.59506(9) 0.0255(6) Uani d 1 . .
H H3WA 0.609936 0.666078 0.575809 0.038 Uiso d 1 . .
H H3WB 0.554996 0.648289 0.582458 0.038 Uiso d 1 . .
O O3B 0.49472(10) 0.55689(16) 0.67188(9) 0.0328(7) Uani d 1 . .
O O4WB 0.62515(10) 0.80282(15) 0.53001(9) 0.0282(6) Uani d 1 . .
H H4WA 0.616218 0.761685 0.513332 0.042 Uiso d 1 . .
H H4WB 0.658602 0.792674 0.540175 0.042 Uiso d 1 . .
O O4B 0.51371(10) 0.55885(13) 0.56426(9) 0.0220(6) Uani d 1 . .
O O5WB 0.65703(9) 0.79418(14) 0.62651(9) 0.0239(6) Uani d 1 . .
H H5WA 0.684114 0.827830 0.625512 0.036 Uiso d 1 . .
H H5WB 0.667755 0.759336 0.646922 0.036 Uiso d 1 . .
O O5B 0.50626(9) 0.77305(13) 0.52729(8) 0.0178(5) Uani d 1 . .
O O6B 0.48547(9) 0.91097(14) 0.59600(9) 0.0220(6) Uani d 1 . .
O O7B 0.25571(10) 0.75673(15) 0.50609(10) 0.0313(7) Uani d 1 . .
O O8B 0.23920(10) 0.93703(15) 0.57119(9) 0.0247(6) Uani d 1 . .
O O9B 0.24207(10) 0.88557(14) 0.68395(9) 0.0265(6) Uani d 1 . .
O O10B 0.23623(10) 0.69061(14) 0.73399(10) 0.0267(6) Uani d 1 . .
O O11B 0.24724(10) 0.52504(16) 0.66726(9) 0.0299(6) Uani d 1 . .
O O12B 0.26210(10) 0.56796(15) 0.55534(10) 0.0321(7) Uani d 1 . .
O O13B 0.59277(11) 0.94176(14) 0.64444(9) 0.0287(6) Uani d 1 . .
O O14B 0.60014(10) 0.94555(14) 0.56987(9) 0.0237(6) Uani d 1 . .
O O15B 0.63579(10) 1.03954(14) 0.61214(9) 0.0272(6) Uani d 1 . .
N N1B 0.60973(12) 0.97756(17) 0.60905(11) 0.0189(7) Uani d 1 . .
N N4B 0.41097(11) 0.98499(16) 0.69788(10) 0.0163(6) Uani d 1 . .
N N5B 0.31183(11) 0.97714(16) 0.68493(10) 0.0157(6) Uani d 1 . .
N N6B 0.30779(11) 0.88978(16) 0.74275(10) 0.0171(6) Uani d 1 . .
N N7B 0.40668(11) 0.90972(16) 0.76095(11) 0.0200(7) Uani d 1 . .
N N8B 0.40462(11) 0.77192(16) 0.78199(11) 0.0189(7) Uani d 1 . .
N N9B 0.30465(11) 0.75783(15) 0.77427(10) 0.0178(7) Uani d 1 . .
N N10B 0.31271(11) 0.62898(15) 0.76599(10) 0.0162(6) Uani d 1 . .
N N11B 0.41256(11) 0.64389(15) 0.76862(10) 0.0175(6) Uani d 1 . .
N N12B 0.32050(11) 0.51116(16) 0.71870(10) 0.0176(6) Uani d 1 . .
N N13B 0.42078(11) 0.52820(16) 0.71929(10) 0.0186(7) Uani d 1 . .
N N14B 0.42782(12) 0.46547(17) 0.65184(10) 0.0194(7) Uani d 1 . .
N N15B 0.32735(12) 0.45865(17) 0.64833(10) 0.0196(7) Uani d 1 . .
N N16B 0.33628(12) 0.48466(17) 0.56576(10) 0.0201(7) Uani d 1 . .
N N17B 0.43743(12) 0.47786(16) 0.56773(10) 0.0179(6) Uani d 1 . .
N N18B 0.33767(12) 0.56903(16) 0.50693(11) 0.0199(7) Uani d 1 . .
N N19B 0.43849(11) 0.57223(16) 0.51452(10) 0.0165(6) Uani d 1 . .
N N20B 0.33547(12) 0.70226(16) 0.47753(11) 0.0196(7) Uani d 1 . .
N N21B 0.43552(11) 0.70763(15) 0.48855(10) 0.0144(6) Uani d 1 . .
N N22B 0.33276(11) 0.83151(16) 0.48861(10) 0.0170(6) Uani d 1 . .
N N23B 0.43332(11) 0.83771(15) 0.49156(10) 0.0145(6) Uani d 1 . .
N N24B 0.32163(11) 0.95249(16) 0.53227(10) 0.0190(7) Uani d 1 . .
N N25B 0.42278(11) 0.95266(16) 0.54014(10) 0.0167(6) Uani d 1 . .
N N26B 0.31293(11) 1.00684(16) 0.60210(10) 0.0164(6) Uani d 1 . .
N N27B 0.41203(11) 0.99137(15) 0.61323(10) 0.0158(6) Uani d 1 . .
C C1B 0.35630(13) 1.00089(19) 0.71601(12) 0.0140(7) Uani d 1 . .
H H1B 0.352366 1.056931 0.725973 0.017 Uiso calc 1 . .
C C2B 0.35189(13) 0.94338(18) 0.75820(12) 0.0149(7) Uani d 1 . .
H H2B 0.341992 0.971511 0.787609 0.018 Uiso calc 1 . .
C C3B 0.43990(14) 0.93228(19) 0.72489(13) 0.0186(8) Uani d 1 . .
C C4B 0.28340(14) 0.91371(19) 0.70194(12) 0.0158(8) Uani d 1 . .
C C5B 0.27999(14) 0.83490(19) 0.77356(13) 0.0188(8) Uani d 1 . .
H H5BA 0.280534 0.856499 0.805659 0.023 Uiso calc 1 . .
H H5BB 0.240865 0.830080 0.763508 0.023 Uiso calc 1 . .
C C6B 0.42404(15) 0.84978(19) 0.79379(14) 0.0226(8) Uani d 1 . .
H H6BA 0.464928 0.849079 0.795425 0.027 Uiso calc 1 . .
H H6BB 0.410342 0.863812 0.825156 0.027 Uiso calc 1 . .
C C7B 0.35437(14) 0.73954(18) 0.80104(13) 0.0168(8) Uani d 1 . .
H H7B 0.350236 0.752971 0.834817 0.020 Uiso calc 1 . .
C C8B 0.36084(13) 0.64994(19) 0.79352(12) 0.0156(7) Uani d 1 . .
H H8B 0.362203 0.620768 0.823821 0.019 Uiso calc 1 . .
C C9B 0.43919(15) 0.7150(2) 0.76524(14) 0.0227(8) Uani d 1 . .
C C10B 0.27990(14) 0.69254(19) 0.75570(12) 0.0175(8) Uani d 1 . .
C C11B 0.29540(14) 0.54941(19) 0.75811(12) 0.0175(8) Uani d 1 . .
H H11A 0.254788 0.548881 0.753514 0.021 Uiso calc 1 . .
H H11B 0.303860 0.518325 0.786516 0.021 Uiso calc 1 . .
C C12B 0.43993(14) 0.57008(19) 0.76091(12) 0.0171(8) Uani d 1 . .
H H12A 0.434301 0.536036 0.788491 0.021 Uiso calc 1 . .
H H12B 0.480117 0.579755 0.758213 0.021 Uiso calc 1 . .
C C13B 0.37447(14) 0.47439(19) 0.71995(12) 0.0166(8) Uani d 1 . .
H H13B 0.377848 0.435552 0.746033 0.020 Uiso calc 1 . .
C C14B 0.37760(14) 0.43374(19) 0.67130(12) 0.0160(7) Uani d 1 . .
H H14B 0.379409 0.375225 0.674280 0.019 Uiso calc 1 . .
C C15B 0.45185(14) 0.5212(2) 0.67998(13) 0.0199(8) Uani d 1 . .
C C16B 0.29387(14) 0.50168(19) 0.67675(13) 0.0190(8) Uani d 1 . .
C C17B 0.45297(14) 0.4360(2) 0.60984(12) 0.0178(8) Uani d 1 . .
H H17A 0.442744 0.379980 0.606026 0.021 Uiso calc 1 . .
H H17B 0.493642 0.438575 0.613659 0.021 Uiso calc 1 . .
C C18B 0.31179(15) 0.4360(2) 0.60153(13) 0.0218(8) Uani d 1 . .
H H18A 0.271048 0.438609 0.598368 0.026 Uiso calc 1 . .
H H18B 0.323017 0.380692 0.596402 0.026 Uiso calc 1 . .
C C19B 0.38675(14) 0.46397(19) 0.54149(12) 0.0168(8) Uani d 1 . .
H H19B 0.385156 0.409391 0.528591 0.020 Uiso calc 1 . .
C C20B 0.38917(14) 0.52679(19) 0.50213(12) 0.0171(8) Uani d 1 . .
H H20B 0.392401 0.502091 0.470596 0.021 Uiso calc 1 . .
C C21B 0.46726(14) 0.53940(19) 0.55065(12) 0.0159(7) Uani d 1 . .
C C22B 0.30784(15) 0.5433(2) 0.54383(13) 0.0214(8) Uani d 1 . .
C C23B 0.31583(15) 0.6223(2) 0.47205(13) 0.0221(8) Uani d 1 . .
H H23A 0.274979 0.622172 0.473686 0.026 Uiso calc 1 . .
H H23B 0.326201 0.603010 0.440736 0.026 Uiso calc 1 . .
C C24B 0.46224(14) 0.63159(18) 0.48440(12) 0.0163(7) Uani d 1 . .
H H24A 0.459304 0.613640 0.451587 0.020 Uiso calc 1 . .
H H24B 0.501984 0.637397 0.492208 0.020 Uiso calc 1 . .
C C25B 0.38771(13) 0.72842(19) 0.45926(12) 0.0156(7) Uani d 1 . .
H H25B 0.392731 0.711757 0.426097 0.019 Uiso calc 1 . .
C C26B 0.38432(13) 0.81872(19) 0.46399(12) 0.0156(7) Uani d 1 . .
H H26B 0.384405 0.845439 0.432896 0.019 Uiso calc 1 . .
C C27B 0.46232(14) 0.77303(19) 0.50474(12) 0.0153(7) Uani d 1 . .
C C28B 0.30308(15) 0.7629(2) 0.49235(13) 0.0212(8) Uani d 1 . .
C C29B 0.30666(14) 0.9083(2) 0.49094(12) 0.0193(8) Uani d 1 . .
H H29A 0.317092 0.938994 0.463023 0.023 Uiso calc 1 . .
H H29B 0.266041 0.901314 0.490064 0.023 Uiso calc 1 . .
C C30B 0.45060(14) 0.91719(19) 0.50051(12) 0.0154(7) Uani d 1 . .
H H30A 0.443177 0.949365 0.472334 0.018 Uiso calc 1 . .
H H30B 0.490978 0.917773 0.506459 0.018 Uiso calc 1 . .
C C31B 0.37221(14) 0.99832(19) 0.53747(12) 0.0177(8) Uani d 1 . .
H H31B 0.374513 1.041237 0.513708 0.021 Uiso calc 1 . .
C C32B 0.36752(14) 1.0314(2) 0.58800(12) 0.0170(8) Uani d 1 . .
H H32B 0.371819 1.089811 0.588916 0.020 Uiso calc 1 . .
C C33B 0.44358(14) 0.94841(19) 0.58436(12) 0.0164(8) Uani d 1 . .
C C34B 0.28648(14) 0.96181(19) 0.56926(12) 0.0163(8) Uani d 1 . .
C C35B 0.29035(14) 1.0259(2) 0.64696(12) 0.0184(8) Uani d 1 . .
H H35A 0.249667 1.019953 0.645373 0.022 Uiso calc 1 . .
H H35B 0.298532 1.081663 0.654069 0.022 Uiso calc 1 . .
C C36B 0.43400(14) 1.0215(2) 0.65738(12) 0.0187(8) Uani d 1 . .
H H36A 0.474563 1.013763 0.658018 0.022 Uiso calc 1 . .
H H36B 0.426873 1.078735 0.658897 0.022 Uiso calc 1 . .
Pr Pr1A 0.57442(2) 0.76863(2) 0.18574(2) 0.01388(5) Uani d 1 . .
O O1A 0.52959(10) 0.90673(14) 0.06042(9) 0.0244(6) Uani d 1 . .
O O1WA 0.48655(11) 0.74271(16) 0.13871(10) 0.0338(7) Uani d 1 . .
H H1WC 0.493989 0.736521 0.109566 0.051 Uiso d 1 . .
H H1WD 0.462049 0.777421 0.144625 0.051 Uiso d 1 . .
O O2A 0.49150(11) 0.72148(15) 0.02604(10) 0.0319(7) Uani d 1 . .
O O2WA 0.58725(11) 0.79270(15) 0.10227(9) 0.0295(6) Uani d 1 . .
H H2WC 0.568280 0.830052 0.088916 0.044 Uiso d 1 . .
H H2WD 0.607064 0.773022 0.079956 0.044 Uiso d 1 . .
O O3WA 0.56863(10) 0.62637(14) 0.17536(10) 0.0307(7) Uani d 1 . .
H H3WC 0.538318 0.604139 0.184774 0.046 Uiso d 1 . .
H H3WD 0.584088 0.591259 0.157684 0.046 Uiso d 1 . .
O O3A 0.47393(10) 0.53124(15) 0.08121(10) 0.0298(6) Uani d 1 . .
O O4A 0.47559(10) 0.54094(14) 0.19161(10) 0.0258(6) Uani d 1 . .
O O4WA 0.64300(10) 0.88067(13) 0.18532(9) 0.0232(6) Uani d 1 . .
H H4WC 0.674158 0.864967 0.197585 0.035 Uiso d 1 . .
H H4WD 0.648367 0.895498 0.157396 0.035 Uiso d 1 . .
O O5WA 0.66466(9) 0.71843(14) 0.15799(9) 0.0224(6) Uani d 1 . .
H H5WC 0.660848 0.700271 0.129599 0.034 Uiso d 1 . .
H H5WD 0.674338 0.677470 0.174529 0.034 Uiso d 1 . .
O O5A 0.50058(10) 0.73070(13) 0.24148(9) 0.0201(5) Uani d 1 . .
O O6A 0.52373(9) 0.89438(13) 0.18430(8) 0.0197(5) Uani d 1 . .
O O7A 0.25431(10) 0.80013(15) 0.25809(10) 0.0275(6) Uani d 1 . .
O O8A 0.27946(10) 0.98195(15) 0.19179(9) 0.0270(6) Uani d 1 . .
O O9A 0.28105(11) 0.95178(16) 0.07980(10) 0.0340(7) Uani d 1 . .
O O10A 0.24609(10) 0.77112(14) 0.01672(9) 0.0246(6) Uani d 1 . .
O O11A 0.22893(10) 0.60894(15) 0.07673(9) 0.0284(6) Uani d 1 . .
O O12A 0.23249(10) 0.62070(15) 0.19417(9) 0.0262(6) Uani d 1 . .
O O13A 0.62804(11) 0.70786(14) 0.25481(9) 0.0253(6) Uani d 1 . .
O O14A 0.59886(10) 0.82552(13) 0.26813(9) 0.0217(6) Uani d 1 . .
O O15A 0.64832(15) 0.76442(17) 0.32079(11) 0.0532(10) Uani d 1 . .
N N1A 0.62551(13) 0.76602(17) 0.28276(11) 0.0250(7) Uani d 1 . .
N N4A 0.46216(12) 0.99487(16) 0.08181(10) 0.0192(7) Uani d 1 . .
N N5A 0.36272(11) 1.02021(17) 0.08671(10) 0.0199(7) Uani d 1 . .
N N6A 0.35073(11) 0.93992(16) 0.02598(10) 0.0183(6) Uani d 1 . .
N N7A 0.45086(12) 0.92786(17) 0.01601(11) 0.0204(7) Uani d 1 . .
N N8A 0.42725(12) 0.79814(16) -0.01314(11) 0.0220(7) Uani d 1 . .
N N9A 0.32820(12) 0.81825(16) -0.01343(10) 0.0186(7) Uani d 1 . .
N N10A 0.31330(11) 0.68980(16) -0.01359(10) 0.0183(7) Uani d 1 . .
N N11A 0.41303(12) 0.66954(16) -0.00882(11) 0.0202(7) Uani d 1 . .
N N12A 0.29677(11) 0.56631(16) 0.02689(10) 0.0184(7) Uani d 1 . .
N N13A 0.39697(12) 0.54957(16) 0.03391(10) 0.0186(7) Uani d 1 . .
N N14A 0.39014(12) 0.47167(17) 0.09562(11) 0.0210(7) Uani d 1 . .
N N15A 0.29310(12) 0.51386(17) 0.09766(10) 0.0199(7) Uani d 1 . .
N N16A 0.29088(11) 0.51562(16) 0.18255(10) 0.0183(7) Uani d 1 . .
N N17A 0.38934(11) 0.48661(16) 0.17968(10) 0.0183(7) Uani d 1 . .
N N18A 0.30528(11) 0.59156(17) 0.24436(10) 0.0187(7) Uani d 1 . .
N N19A 0.40343(11) 0.56116(16) 0.24222(11) 0.0192(7) Uani d 1 . .
N N20A 0.32296(12) 0.71531(17) 0.28327(11) 0.0200(7) Uani d 1 . .
N N21A 0.42169(11) 0.68743(16) 0.27817(10) 0.0174(6) Uani d 1 . .
N N22A 0.34140(11) 0.84330(16) 0.28023(10) 0.0176(6) Uani d 1 . .
N N23A 0.43991(11) 0.81477(16) 0.27806(10) 0.0157(6) Uani d 1 . .
N N24A 0.35820(11) 0.96256(16) 0.23646(10) 0.0173(6) Uani d 1 . .
N N25A 0.45675(11) 0.93532(16) 0.23537(10) 0.0154(6) Uani d 1 . .
N N26A 0.36452(11) 1.03135(16) 0.17075(10) 0.0175(6) Uani d 1 . .
N N27A 0.46227(11) 0.99413(16) 0.16680(10) 0.0171(6) Uani d 1 . .
C C1A 0.41290(14) 1.0302(2) 0.06082(12) 0.0177(8) Uani d 1 . .
H H1A 0.419203 1.086604 0.052585 0.021 Uiso calc 1 . .
C C2A 0.40301(14) 0.97888(19) 0.01633(13) 0.0181(8) Uani d 1 . .
H H2A 0.400656 1.011773 -0.012555 0.022 Uiso calc 1 . .
C C3A 0.48476(15) 0.93862(19) 0.05407(13) 0.0188(8) Uani d 1 . .
C C4A 0.32705(14) 0.9686(2) 0.06553(13) 0.0204(8) Uani d 1 . .
C C5A 0.31757(14) 0.9012(2) -0.00957(13) 0.0202(8) Uani d 1 . .
H H5AA 0.278013 0.909101 -0.002417 0.024 Uiso calc 1 . .
H H5AB 0.324788 0.926356 -0.040077 0.024 Uiso calc 1 . .
C C6A 0.46087(15) 0.8674(2) -0.01824(13) 0.0217(8) Uani d 1 . .
H H6AA 0.454236 0.889699 -0.049731 0.026 Uiso calc 1 . .
H H6AB 0.500251 0.851832 -0.016240 0.026 Uiso calc 1 . .
C C7A 0.37517(14) 0.7875(2) -0.03791(13) 0.0188(8) Uani d 1 . .
H H7A 0.376834 0.807493 -0.070695 0.023 Uiso calc 1 . .
C C8A 0.36599(14) 0.6974(2) -0.03618(12) 0.0183(8) Uani d 1 . .
H H8A 0.365282 0.673857 -0.068160 0.022 Uiso calc 1 . .
C C9A 0.44835(15) 0.7287(2) 0.00399(13) 0.0220(8) Uani d 1 . .
C C10A 0.29131(15) 0.7612(2) -0.00146(12) 0.0187(8) Uani d 1 . .
C C11A 0.28239(14) 0.6171(2) -0.01180(12) 0.0191(8) Uani d 1 . .
H H11C 0.242538 0.629795 -0.010044 0.023 Uiso calc 1 . .
H H11D 0.288281 0.587938 -0.041254 0.023 Uiso calc 1 . .
C C12A 0.42587(14) 0.5869(2) -0.00377(13) 0.0204(8) Uani d 1 . .
H H12C 0.416412 0.559591 -0.033300 0.024 Uiso calc 1 . .
H H12D 0.466140 0.581065 0.001627 0.024 Uiso calc 1 . .
C C13A 0.34317(14) 0.5129(2) 0.02782(13) 0.0184(8) Uani d 1 . .
H H13A 0.342463 0.476458 0.000443 0.022 Uiso calc 1 . .
C C14A 0.33550(14) 0.4682(2) 0.07441(12) 0.0183(8) Uani d 1 . .
H H14A 0.323378 0.412675 0.069001 0.022 Uiso calc 1 . .
C C15A 0.42500(15) 0.5194(2) 0.07168(13) 0.0208(8) Uani d 1 . .
C C16A 0.26900(14) 0.5679(2) 0.06818(13) 0.0185(8) Uani d 1 . .
C C17A 0.40390(15) 0.4378(2) 0.14026(13) 0.0213(8) Uani d 1 . .
H H17C 0.444165 0.427509 0.141487 0.026 Uiso calc 1 . .
H H17D 0.384728 0.386668 0.143117 0.026 Uiso calc 1 . .
C C18A 0.26556(14) 0.4876(2) 0.13986(12) 0.0191(8) Uani d 1 . .
H H18C 0.226660 0.505640 0.138729 0.023 Uiso calc 1 . .
H H18D 0.265280 0.429457 0.140346 0.023 Uiso calc 1 . .
C C19A 0.33812(14) 0.4794(2) 0.20486(12) 0.0190(8) Uani d 1 . .
H H19A 0.330427 0.423601 0.213605 0.023 Uiso calc 1 . .
C C20A 0.34769(14) 0.53184(19) 0.24878(12) 0.0170(8) Uani d 1 . .
H H20A 0.344245 0.501228 0.278418 0.020 Uiso calc 1 . .
C C21A 0.42744(15) 0.53089(19) 0.20315(13) 0.0196(8) Uani d 1 . .
C C22A 0.27237(14) 0.5804(2) 0.20566(12) 0.0178(8) Uani d 1 . .
C C23A 0.29043(14) 0.6442(2) 0.28221(13) 0.0218(8) Uani d 1 . .
H H23C 0.250884 0.658348 0.278920 0.026 Uiso calc 1 . .
H H23D 0.295274 0.616259 0.312286 0.026 Uiso calc 1 . .
C C24A 0.43424(14) 0.60403(19) 0.27711(13) 0.0203(8) Uani d 1 . .
H H24C 0.474206 0.597253 0.271219 0.024 Uiso calc 1 . .
H H24D 0.426414 0.581224 0.308146 0.024 Uiso calc 1 . .
C C25A 0.37665(13) 0.7209(2) 0.30513(12) 0.0165(7) Uani d 1 . .
H H25A 0.376373 0.699985 0.337761 0.020 Uiso calc 1 . .
C C26A 0.38905(13) 0.81014(19) 0.30419(12) 0.0165(7) Uani d 1 . .
H H26A 0.393595 0.832126 0.336384 0.020 Uiso calc 1 . .
C C27A 0.45769(14) 0.74376(19) 0.26374(12) 0.0157(7) Uani d 1 . .
C C28A 0.30109(14) 0.7879(2) 0.27206(12) 0.0203(8) Uani d 1 . .
C C29A 0.33119(14) 0.9268(2) 0.27605(12) 0.0191(8) Uani d 1 . .
H H29C 0.344162 0.953206 0.304968 0.023 Uiso calc 1 . .
H H29D 0.290859 0.935683 0.273178 0.023 Uiso calc 1 . .
C C30A 0.47198(13) 0.88587(19) 0.27464(12) 0.0161(7) Uani d 1 . .
H H30C 0.511512 0.871647 0.272038 0.019 Uiso calc 1 . .
H H30D 0.467635 0.916426 0.303790 0.019 Uiso calc 1 . .
C C31A 0.41402(13) 0.99428(19) 0.23820(12) 0.0166(8) Uani d 1 . .
H H31A 0.419762 1.030211 0.265448 0.020 Uiso calc 1 . .
C C32A 0.41934(13) 1.03807(19) 0.19099(12) 0.0158(7) Uani d 1 . .
H H32A 0.430147 1.094279 0.195670 0.019 Uiso calc 1 . .
C C33A 0.48415(13) 0.93666(18) 0.19464(12) 0.0155(7) Uani d 1 . .
C C34A 0.32906(15) 0.9904(2) 0.19885(13) 0.0192(8) Uani d 1 . .
C C35A 0.34790(14) 1.0668(2) 0.12692(12) 0.0193(8) Uani d 1 . .
H H35C 0.365426 1.119228 0.124362 0.023 Uiso calc 1 . .
H H35D 0.307345 1.074600 0.126828 0.023 Uiso calc 1 . .
C C36A 0.48871(14) 1.0214(2) 0.12462(12) 0.0183(8) Uani d 1 . .
H H36C 0.527564 1.003145 0.124874 0.022 Uiso calc 1 . .
H H36D 0.489178 1.079590 0.124805 0.022 Uiso calc 1 . .
O O16B 0.54381(15) 0.2575(2) 0.11872(14) 0.0720(12) Uani d 1 . .
O O17B 0.46355(16) 0.20587(19) 0.13009(16) 0.0713(12) Uani d 1 . .
O O18B 0.47281(16) 0.3073(2) 0.08550(15) 0.0740(12) Uani d 1 . .
N N2B 0.49486(17) 0.2564(2) 0.11405(16) 0.0478(10) Uani d 1 . .
O O19B 0.21410(11) 0.16709(15) 0.62334(10) 0.0316(7) Uani d 1 . .
O O20B 0.23535(13) 0.28860(16) 0.61011(11) 0.0423(8) Uani d 1 . .
O O21B 0.29113(11) 0.19422(16) 0.58943(10) 0.0322(7) Uani d 1 . .
N N3B 0.24697(13) 0.21708(19) 0.60798(11) 0.0249(7) Uani d 1 . .
O O19A 0.70260(12) 0.19623(17) 0.61611(11) 0.0423(8) Uani d 1 . .
O O20A 0.73974(13) 0.31081(16) 0.61681(11) 0.0423(8) Uani d 1 . .
O O21A 0.79150(12) 0.20722(18) 0.61441(12) 0.0455(8) Uani d 1 . .
N N3A 0.74391(14) 0.23856(18) 0.61561(11) 0.0257(7) Uani d 1 . .
O O16A 0.45706(13) 0.1619(2) 0.57899(13) 0.0570(10) Uani d 1 . .
O O17A 0.51151(16) 0.2472(2) 0.61215(14) 0.0655(10) Uani d 1 . .
O O18A 0.53037(12) 0.12449(19) 0.61361(10) 0.0424(8) Uani d 1 . .
N N2A 0.49932(14) 0.1785(2) 0.60257(13) 0.0364(9) Uani d 1 . .
O O15W 0.55919(11) 0.43362(16) 0.11751(10) 0.0359(7) Uani d 1 . .
H H15A 0.531808 0.463070 0.108221 0.054 Uiso d 1 . .
H H15B 0.545841 0.386081 0.117051 0.054 Uiso d 1 . .
O O1W 0.38077(11) 0.27422(14) 0.55348(10) 0.0322(7) Uani d 1 . .
H H1WE 0.351200 0.256916 0.567085 0.048 Uiso d 1 . .
H H1WF 0.406991 0.243166 0.563275 0.048 Uiso d 1 . .
O O17W 0.9242(2) 0.1000(4) 0.4650(3) 0.084(3) Uani d 0.810(13) A 2
H H17E 0.953798 0.128045 0.469856 0.125 Uiso d 0.810(13) A 2
H H17F 0.932326 0.070075 0.441486 0.125 Uiso d 0.810(13) A 2
O O3W 0.31358(10) 0.45574(16) 0.36281(10) 0.0328(7) Uani d 1 . .
H H3WE 0.317282 0.412308 0.347052 0.049 Uiso d 1 . .
H H3WF 0.280852 0.472889 0.355052 0.049 Uiso d 1 . .
O O23W 0.3721(7) 0.7829(12) 0.6466(11) 0.101(6) Uani d 0.268(13) B 2
H H23E 0.385269 0.798725 0.620035 0.151 Uiso d 0.268(13) B 2
H H23F 0.390731 0.804397 0.669369 0.151 Uiso d 0.268(13) B 2
O O2W 0.32994(10) 0.38489(14) 0.45206(9) 0.0262(6) Uani d 1 . .
H H2WE 0.313484 0.409891 0.429402 0.039 Uiso d 1 . .
H H2WF 0.304996 0.352951 0.462630 0.039 Uiso d 1 . .
O O21W 0.2860(5) 0.6953(5) 0.6317(4) 0.068(3) Uani d 0.71(2) C 1
H H21A 0.281586 0.712810 0.660446 0.102 Uiso d 0.71(2) C 1
H H21B 0.271467 0.646363 0.633036 0.102 Uiso d 0.71(2) C 1
O O19W 0.83588(15) 0.1981(2) 0.43782(14) 0.0665(11) Uani d 1 . .
H H19C 0.803121 0.179963 0.444289 0.100 Uiso d 1 . .
H H19D 0.856591 0.182842 0.461129 0.100 Uiso d 1 . .
O O14W 0.84558(13) 0.4649(2) 0.39566(12) 0.0575(10) Uani d 1 . .
H H14C 0.810849 0.454316 0.401063 0.086 Uiso d 1 . .
H H14D 0.863130 0.442404 0.417723 0.086 Uiso d 1 . .
O O6W 0.29069(18) 0.7823(3) 0.11899(16) 0.0797(13) Uani d 1 . .
H H6WA 0.291(3) 0.8322(11) 0.1154(17) 0.120 Uiso d 1 . .
H H6WB 0.276(3) 0.765(2) 0.0934(10) 0.120 Uiso d 1 . .
O O16W 0.64638(11) 0.52937(15) 0.13768(10) 0.0340(7) Uani d 1 . .
H H16A 0.668857 0.547816 0.116851 0.051 Uiso d 1 . .
H H16B 0.624094 0.498744 0.122059 0.051 Uiso d 1 . .
O O7W 0.3860(7) 0.8012(10) 0.1658(6) 0.0459(15) Uiso d 0.179(3) D 3
H H7WA 0.355099 0.800048 0.148376 0.069 Uiso d 0.179(3) D 3
H H7WB 0.380089 0.780447 0.193037 0.069 Uiso d 0.179(3) D 3
O O4W 0.32609(10) 0.32259(15) 0.31050(10) 0.0313(7) Uani d 1 . .
H H4WE 0.355673 0.332245 0.294487 0.047 Uiso d 1 . .
H H4WF 0.300503 0.314226 0.289477 0.047 Uiso d 1 . .
O O8W 0.3801(3) 0.7352(5) 0.1712(3) 0.0459(15) Uiso d 0.430(3) E 1
H H8WA 0.346164 0.745262 0.162848 0.069 Uiso d 0.430(3) E 1
H H8WB 0.377194 0.700095 0.193128 0.069 Uiso d 0.430(3) E 1
O O18W 0.9063(10) 0.1339(17) 0.4920(13) 0.085(5) Uani d 0.190(13) A 1
H H18E 0.936805 0.160753 0.490161 0.128 Uiso d 0.190(13) A 1
H H18F 0.898504 0.134003 0.521622 0.128 Uiso d 0.190(13) A 1
O O9W 0.3805(4) 0.7046(5) 0.1611(3) 0.0459(15) Uiso d 0.391(3) F 2
H H9WA 0.371171 0.666792 0.177675 0.069 Uiso d 0.391(3) F 2
H H9WB 0.352882 0.729641 0.148865 0.069 Uiso d 0.391(3) F 2
O O5W 0.8489(5) 0.6034(6) 0.3737(4) 0.043(4) Uani d 0.272(8) . .
H H5WE 0.856544 0.554241 0.383207 0.065 Uiso d 0.272(8) . .
H H5WF 0.817436 0.622181 0.383057 0.065 Uiso d 0.272(8) . .
O O10W 0.40465(11) 0.54046(15) 0.38409(10) 0.0323(7) Uani d 1 . .
H H10A 0.429569 0.504098 0.387889 0.048 Uiso d 1 . .
H H10B 0.374939 0.515039 0.375738 0.048 Uiso d 1 . .
O O20W 0.2621(12) 0.7059(13) 0.6121(10) 0.076(5) Uani d 0.29(2) C 2
H H20C 0.261675 0.669053 0.591025 0.114 Uiso d 0.29(2) C 2
H H20D 0.233016 0.734203 0.605775 0.114 Uiso d 0.29(2) C 2
O O11W 0.36283(10) 0.15384(14) 0.25786(9) 0.0272(6) Uani d 1 . .
H H11E 0.358043 0.190848 0.237224 0.041 Uiso d 1 . .
H H11F 0.330993 0.149829 0.271514 0.041 Uiso d 1 . .
O O22W 0.3694(3) 0.7887(5) 0.6070(5) 0.103(4) Uani d 0.570(14) G 1
H H22A 0.342314 0.758387 0.615393 0.154 Uiso d 0.570(14) G 1
H H22B 0.399086 0.763617 0.615923 0.154 Uiso d 0.570(14) G 1
O O12W 0.41996(11) 0.37574(16) 0.26779(11) 0.0382(7) Uani d 1 . .
H H12E 0.442509 0.394474 0.288857 0.057 Uiso d 1 . .
H H12F 0.437690 0.336314 0.255707 0.057 Uiso d 1 . .
O O25W 0.86965(16) 0.2593(3) 0.54626(14) 0.0892(14) Uani d 1 . .
H H25C 0.842890 0.251026 0.565829 0.134 Uiso d 1 . .
H H25D 0.897800 0.234455 0.558301 0.134 Uiso d 1 . .
O O13W 0.36971(13) 0.25594(17) 0.18376(12) 0.0483(8) Uani d 1 . .
H H13C 0.397488 0.249018 0.165131 0.072 Uiso d 1 . .
H H13D 0.341148 0.260256 0.165221 0.072 Uiso d 1 . .
O O24W 0.83946(12) 0.37567(19) 0.48225(14) 0.0638(11) Uani d 1 . .
H H24E 0.847245 0.335749 0.500164 0.096 Uiso d 1 . .
H H24F 0.808034 0.363338 0.469114 0.096 Uiso d 1 . .

loop_
_atom_site_aniso_label
_atom_site_aniso_U_11
_atom_site_aniso_U_22
_atom_site_aniso_U_33
_atom_site_aniso_U_12
_atom_site_aniso_U_13
_atom_site_aniso_U_23
Pr1B 0.01164(10) 0.01606(10) 0.01665(10) -0.00069(8) -0.00064(8) 0.00139(8)
O1WB 0.0286(16) 0.0493(18) 0.0353(17) -0.0073(14) 0.0040(14) 0.0136(14)
O1B 0.0118(13) 0.0263(14) 0.0427(17) 0.0032(11) -0.0012(13) 0.0008(12)
O2WB 0.0164(13) 0.0287(14) 0.0228(14) 0.0020(11) 0.0017(11) 0.0030(11)
O2B 0.0200(15) 0.0239(15) 0.083(3) 0.0007(12) 0.0232(16) 0.0093(15)
O3WB 0.0148(13) 0.0230(14) 0.0385(17) -0.0014(11) -0.0002(12) -0.0035(12)
O3B 0.0206(14) 0.0501(18) 0.0277(16) -0.0156(13) 0.0074(13) -0.0098(13)
O4WB 0.0199(14) 0.0379(16) 0.0268(15) -0.0019(12) -0.0010(12) -0.0058(12)
O4B 0.0163(13) 0.0201(13) 0.0294(15) -0.0034(10) -0.0044(12) 0.0006(11)
O5WB 0.0123(12) 0.0283(14) 0.0311(15) -0.0053(11) -0.0022(12) 0.0038(11)
O5B 0.0134(12) 0.0199(13) 0.0199(13) 0.0009(10) -0.0052(11) -0.0005(10)
O6B 0.0143(13) 0.0276(14) 0.0239(14) 0.0061(11) -0.0037(11) -0.0045(11)
O7B 0.0166(14) 0.0347(16) 0.0427(18) -0.0043(12) 0.0069(13) -0.0037(13)
O8B 0.0129(13) 0.0356(15) 0.0258(15) -0.0029(11) 0.0013(12) -0.0037(12)
O9B 0.0214(14) 0.0233(14) 0.0345(16) -0.0075(11) -0.0105(13) 0.0025(12)
O10B 0.0186(14) 0.0201(14) 0.0410(17) -0.0008(11) -0.0116(13) -0.0008(12)
O11B 0.0175(14) 0.0448(17) 0.0273(16) 0.0083(12) -0.0027(12) -0.0083(13)
O12B 0.0174(14) 0.0368(16) 0.0421(18) 0.0071(12) 0.0066(13) 0.0077(13)
O13B 0.0385(16) 0.0286(15) 0.0188(14) -0.0108(12) -0.0025(13) 0.0069(11)
O14B 0.0300(15) 0.0231(14) 0.0179(14) -0.0025(11) 0.0035(12) 0.0001(11)
O15B 0.0271(15) 0.0164(13) 0.0381(17) -0.0051(12) -0.0029(13) 0.0030(11)
N1B 0.0132(15) 0.0190(16) 0.0245(18) 0.0037(13) -0.0027(14) 0.0035(13)
N4B 0.0096(14) 0.0213(16) 0.0181(16) 0.0003(12) -0.0002(13) -0.0004(12)
N5B 0.0106(14) 0.0173(15) 0.0192(16) 0.0003(12) -0.0025(13) 0.0015(12)
N6B 0.0135(15) 0.0148(15) 0.0231(17) -0.0038(12) -0.0030(13) 0.0044(12)
N7B 0.0120(15) 0.0162(15) 0.0317(18) 0.0019(12) -0.0027(14) 0.0050(13)
N8B 0.0119(15) 0.0145(15) 0.0302(18) -0.0006(12) -0.0008(14) 0.0016(13)
N9B 0.0145(15) 0.0129(15) 0.0259(17) 0.0009(12) -0.0036(14) 0.0005(12)
N10B 0.0153(15) 0.0126(15) 0.0206(16) -0.0009(12) -0.0030(13) -0.0015(12)
N11B 0.0144(15) 0.0130(15) 0.0251(17) 0.0026(12) 0.0042(13) 0.0029(12)
N12B 0.0152(15) 0.0190(15) 0.0187(16) 0.0029(12) -0.0002(13) -0.0029(12)
N13B 0.0142(15) 0.0232(16) 0.0184(16) -0.0010(12) 0.0019(13) -0.0017(13)
N14B 0.0144(15) 0.0228(16) 0.0210(17) -0.0023(13) 0.0029(13) -0.0018(13)
N15B 0.0153(15) 0.0247(16) 0.0188(16) 0.0020(13) -0.0011(13) -0.0032(13)
N16B 0.0160(15) 0.0236(16) 0.0206(17) 0.0022(13) 0.0030(14) 0.0040(13)
N17B 0.0163(15) 0.0181(15) 0.0192(16) -0.0033(12) -0.0020(13) 0.0019(12)
N18B 0.0157(15) 0.0197(16) 0.0241(17) -0.0006(13) -0.0009(14) 0.0049(13)
N19B 0.0126(15) 0.0153(15) 0.0216(16) -0.0036(12) -0.0008(13) 0.0015(12)
N20B 0.0149(15) 0.0190(16) 0.0250(17) -0.0010(12) -0.0009(14) 0.0015(13)
N21B 0.0122(14) 0.0141(14) 0.0168(15) 0.0009(11) -0.0030(13) -0.0014(12)
N22B 0.0118(14) 0.0191(16) 0.0202(16) -0.0001(12) 0.0019(13) -0.0015(12)
N23B 0.0132(14) 0.0135(14) 0.0169(15) 0.0015(12) -0.0022(13) 0.0002(12)
N24B 0.0123(15) 0.0228(16) 0.0217(17) -0.0004(12) -0.0009(13) -0.0062(13)
N25B 0.0125(15) 0.0189(15) 0.0186(16) 0.0045(12) 0.0032(13) -0.0040(12)
N26B 0.0135(15) 0.0190(15) 0.0166(16) -0.0003(12) 0.0020(13) -0.0020(12)
N27B 0.0119(14) 0.0161(15) 0.0193(16) 0.0017(12) -0.0012(13) -0.0047(12)
C1B 0.0125(17) 0.0111(17) 0.0186(19) -0.0010(13) 0.0022(15) -0.0029(14)
C2B 0.0134(17) 0.0112(17) 0.0200(19) -0.0005(14) -0.0016(15) -0.0018(14)
C3B 0.0159(19) 0.0117(17) 0.028(2) -0.0026(14) -0.0030(17) -0.0062(15)
C4B 0.0116(17) 0.0124(17) 0.024(2) 0.0023(14) 0.0023(16) -0.0033(14)
C5B 0.0145(18) 0.0152(18) 0.027(2) 0.0004(14) 0.0018(16) 0.0028(15)
C6B 0.0175(19) 0.0171(19) 0.033(2) -0.0042(15) -0.0089(17) 0.0037(16)
C7B 0.0160(18) 0.0143(17) 0.0202(19) 0.0004(14) -0.0007(16) 0.0011(14)
C8B 0.0138(17) 0.0163(18) 0.0166(18) 0.0032(14) 0.0005(15) 0.0028(14)
C9B 0.018(2) 0.020(2) 0.030(2) 0.0020(16) -0.0002(18) 0.0065(16)
C10B 0.0156(19) 0.0189(19) 0.0182(19) 0.0009(15) 0.0021(16) 0.0002(15)
C11B 0.0162(18) 0.0164(18) 0.0200(19) -0.0032(14) 0.0051(16) 0.0015(14)
C12B 0.0141(18) 0.0176(18) 0.0196(19) 0.0050(14) -0.0009(16) 0.0002(14)
C13B 0.0178(18) 0.0146(18) 0.0174(19) 0.0034(14) -0.0007(16) 0.0037(14)
C14B 0.0175(18) 0.0132(17) 0.0175(19) 0.0001(14) 0.0037(16) 0.0047(14)
C15B 0.0145(19) 0.024(2) 0.021(2) 0.0042(16) -0.0012(16) 0.0026(16)
C16B 0.0164(19) 0.0141(18) 0.027(2) -0.0030(15) 0.0010(17) 0.0021(15)
C17B 0.0147(18) 0.0171(18) 0.022(2) 0.0049(14) 0.0025(16) -0.0009(15)
C18B 0.0176(19) 0.023(2) 0.025(2) -0.0042(15) 0.0016(17) 0.0016(16)
C19B 0.0184(18) 0.0147(18) 0.0173(19) -0.0030(14) -0.0010(16) -0.0019(14)
C20B 0.0168(18) 0.0152(18) 0.0194(19) -0.0037(14) 0.0020(16) -0.0024(14)
C21B 0.0148(18) 0.0141(17) 0.0187(19) 0.0012(14) 0.0025(16) -0.0059(14)
C22B 0.018(2) 0.022(2) 0.024(2) -0.0058(16) -0.0028(17) -0.0006(16)
C23B 0.0208(19) 0.0208(19) 0.024(2) -0.0050(15) -0.0067(17) 0.0005(16)
C24B 0.0146(17) 0.0136(17) 0.0206(19) 0.0020(14) 0.0005(15) -0.0020(14)
C25B 0.0147(17) 0.0180(18) 0.0139(18) -0.0030(14) -0.0028(15) 0.0019(14)
C26B 0.0131(17) 0.0193(18) 0.0145(18) 0.0019(14) -0.0014(15) -0.0009(14)
C27B 0.0155(18) 0.0188(19) 0.0117(17) -0.0028(15) 0.0050(15) 0.0003(14)
C28B 0.0157(19) 0.029(2) 0.0185(19) -0.0003(16) -0.0027(16) -0.0002(16)
C29B 0.0122(17) 0.026(2) 0.019(2) 0.0048(15) -0.0043(16) -0.0017(15)
C30B 0.0141(17) 0.0156(18) 0.0165(18) -0.0005(14) 0.0026(15) 0.0017(14)
C31B 0.0163(18) 0.0168(18) 0.0202(19) 0.0039(14) 0.0039(16) 0.0013(14)
C32B 0.0144(18) 0.0160(18) 0.0208(19) -0.0002(14) 0.0038(16) 0.0015(14)
C33B 0.0131(18) 0.0135(17) 0.023(2) -0.0053(14) 0.0002(16) -0.0022(14)
C34B 0.0153(18) 0.0158(18) 0.0178(19) 0.0075(15) 0.0000(16) 0.0021(14)
C35B 0.0151(18) 0.0198(19) 0.0202(19) 0.0044(15) 0.0008(16) -0.0002(15)
C36B 0.0135(18) 0.0206(19) 0.022(2) -0.0061(15) 0.0016(16) -0.0049(15)
Pr1A 0.01196(10) 0.01339(10) 0.01629(10) 0.00072(7) -0.00024(8) -0.00015(7)
O1A 0.0175(13) 0.0225(14) 0.0331(16) 0.0061(11) -0.0009(12) 0.0010(11)
O1WA 0.0220(14) 0.0508(18) 0.0284(16) 0.0002(13) -0.0039(13) -0.0070(13)
O2A 0.0202(14) 0.0316(16) 0.0435(18) 0.0002(12) -0.0116(14) -0.0023(13)
O2WA 0.0275(15) 0.0387(16) 0.0222(15) 0.0133(12) -0.0001(12) 0.0067(12)
O3WA 0.0223(14) 0.0180(14) 0.0519(19) -0.0063(11) 0.0111(14) -0.0136(12)
O3A 0.0158(14) 0.0411(16) 0.0324(16) -0.0032(12) -0.0023(13) 0.0094(13)
O4A 0.0115(13) 0.0256(14) 0.0404(17) -0.0005(11) 0.0043(12) 0.0014(12)
O4WA 0.0187(13) 0.0242(14) 0.0265(15) -0.0014(11) 0.0000(12) 0.0035(11)
O5WA 0.0190(13) 0.0229(13) 0.0252(14) 0.0061(11) -0.0026(12) 0.0020(11)
O5A 0.0176(13) 0.0185(13) 0.0241(14) -0.0017(10) 0.0017(12) -0.0010(10)
O6A 0.0172(13) 0.0203(13) 0.0217(14) 0.0065(11) 0.0017(11) -0.0002(10)
O7A 0.0135(13) 0.0344(15) 0.0343(16) -0.0016(11) -0.0076(12) 0.0019(12)
O8A 0.0121(13) 0.0373(16) 0.0315(16) -0.0004(11) -0.0043(12) 0.0045(12)
O9A 0.0208(15) 0.0464(18) 0.0349(17) -0.0139(13) 0.0083(13) -0.0118(13)
O10A 0.0187(14) 0.0229(14) 0.0322(16) 0.0000(11) 0.0071(12) -0.0056(11)
O11A 0.0240(14) 0.0324(15) 0.0290(16) 0.0104(12) 0.0042(13) 0.0016(12)
O12A 0.0192(14) 0.0340(15) 0.0253(15) 0.0094(12) -0.0025(12) -0.0016(12)
O13A 0.0350(16) 0.0160(13) 0.0246(15) 0.0037(11) -0.0073(13) 0.0001(11)
O14A 0.0235(14) 0.0151(13) 0.0265(15) 0.0006(11) -0.0045(12) -0.0002(11)
O15A 0.091(3) 0.0393(18) 0.0288(18) 0.0010(17) -0.0338(19) 0.0013(14)
N1A 0.0325(19) 0.0226(18) 0.0197(18) -0.0064(15) -0.0063(15) 0.0017(14)
N4A 0.0167(15) 0.0188(16) 0.0221(17) 0.0027(12) -0.0010(14) 0.0006(13)
N5A 0.0132(15) 0.0244(17) 0.0222(17) -0.0024(13) 0.0001(14) -0.0028(13)
N6A 0.0162(15) 0.0192(16) 0.0194(16) -0.0036(12) 0.0015(13) -0.0014(12)
N7A 0.0168(16) 0.0209(16) 0.0235(17) -0.0005(13) 0.0025(14) -0.0027(13)
N8A 0.0162(16) 0.0192(16) 0.0304(18) -0.0032(13) -0.0024(14) 0.0000(13)
N9A 0.0161(15) 0.0156(15) 0.0240(17) 0.0006(12) 0.0004(14) -0.0026(12)
N10A 0.0135(15) 0.0164(15) 0.0251(17) -0.0013(12) 0.0018(13) -0.0038(13)
N11A 0.0141(15) 0.0214(16) 0.0250(17) -0.0003(13) -0.0025(14) 0.0015(13)
N12A 0.0131(15) 0.0204(16) 0.0219(17) -0.0003(12) 0.0022(13) -0.0003(13)
N13A 0.0151(15) 0.0211(16) 0.0195(16) -0.0009(12) 0.0003(13) 0.0010(13)
N14A 0.0161(16) 0.0227(16) 0.0242(17) -0.0016(13) -0.0017(14) 0.0043(13)
N15A 0.0161(16) 0.0238(16) 0.0199(17) 0.0020(13) 0.0025(14) 0.0006(13)
N16A 0.0115(15) 0.0227(16) 0.0206(16) 0.0010(12) -0.0007(13) -0.0038(13)
N17A 0.0115(15) 0.0236(16) 0.0197(16) -0.0009(12) -0.0001(13) 0.0021(13)
N18A 0.0133(15) 0.0248(16) 0.0179(16) 0.0001(12) 0.0001(13) -0.0010(13)
N19A 0.0125(15) 0.0178(15) 0.0272(18) -0.0029(12) -0.0025(14) -0.0009(13)
N20A 0.0143(15) 0.0221(16) 0.0236(17) -0.0022(13) -0.0034(14) 0.0004(13)
N21A 0.0139(15) 0.0160(15) 0.0221(16) -0.0012(12) 0.0008(13) -0.0012(12)
N22A 0.0113(14) 0.0229(16) 0.0188(16) -0.0016(12) -0.0017(13) 0.0018(13)
N23A 0.0124(14) 0.0170(15) 0.0176(16) -0.0025(12) 0.0024(13) -0.0017(12)
N24A 0.0104(14) 0.0200(16) 0.0214(17) -0.0005(12) -0.0004(13) -0.0001(12)
N25A 0.0125(14) 0.0180(15) 0.0156(15) 0.0037(12) -0.0001(13) -0.0004(12)
N26A 0.0121(15) 0.0196(16) 0.0207(16) -0.0001(12) -0.0005(13) 0.0008(12)
N27A 0.0146(15) 0.0178(15) 0.0190(16) 0.0039(12) 0.0016(13) 0.0024(12)
C1A 0.0189(19) 0.0153(18) 0.0188(19) 0.0025(14) -0.0009(16) 0.0044(14)
C2A 0.0166(18) 0.0164(18) 0.021(2) -0.0005(14) -0.0016(16) 0.0018(15)
C3A 0.0202(19) 0.0155(18) 0.021(2) -0.0027(15) 0.0060(17) 0.0036(15)
C4A 0.0168(19) 0.0175(19) 0.027(2) -0.0028(15) -0.0015(17) 0.0002(15)
C5A 0.0176(19) 0.023(2) 0.019(2) 0.0007(15) -0.0028(16) 0.0012(15)
C6A 0.0188(19) 0.021(2) 0.025(2) -0.0049(15) 0.0100(17) -0.0041(16)
C7A 0.0173(18) 0.0217(19) 0.0175(19) -0.0014(15) 0.0010(16) -0.0002(15)
C8A 0.0185(19) 0.0222(19) 0.0140(18) 0.0005(15) 0.0004(16) -0.0046(15)
C9A 0.019(2) 0.025(2) 0.022(2) -0.0030(16) 0.0019(17) -0.0025(16)
C10A 0.0175(19) 0.023(2) 0.0151(18) -0.0015(15) -0.0027(16) -0.0021(15)
C11A 0.0168(18) 0.0216(19) 0.0188(19) -0.0023(15) -0.0010(16) -0.0032(15)
C12A 0.0145(18) 0.0210(19) 0.026(2) 0.0019(15) 0.0025(16) -0.0003(15)
C13A 0.0163(18) 0.0184(18) 0.021(2) 0.0013(15) 0.0022(16) -0.0038(15)
C14A 0.0163(18) 0.0170(18) 0.022(2) -0.0011(15) 0.0027(16) -0.0031(15)
C15A 0.019(2) 0.0198(19) 0.023(2) 0.0026(15) -0.0001(17) -0.0015(15)
C16A 0.0158(18) 0.0182(19) 0.022(2) -0.0024(15) 0.0006(16) -0.0021(15)
C17A 0.0194(19) 0.0178(19) 0.027(2) 0.0054(15) 0.0023(17) 0.0062(16)
C18A 0.0131(18) 0.0235(19) 0.021(2) -0.0068(15) 0.0010(16) -0.0002(15)
C19A 0.0185(19) 0.0178(18) 0.021(2) 0.0000(15) -0.0004(16) 0.0040(15)
C20A 0.0170(18) 0.0167(18) 0.0174(19) -0.0019(14) 0.0002(16) 0.0061(14)
C21A 0.020(2) 0.0133(18) 0.026(2) 0.0030(15) -0.0030(17) 0.0094(15)
C22A 0.0118(18) 0.0241(19) 0.0175(19) -0.0045(15) 0.0033(16) 0.0035(15)
C23A 0.0171(19) 0.026(2) 0.023(2) -0.0039(16) 0.0070(17) -0.0033(16)
C24A 0.0153(18) 0.0179(19) 0.028(2) 0.0008(15) -0.0042(17) 0.0071(15)
C25A 0.0122(17) 0.0242(19) 0.0132(18) -0.0039(15) 0.0001(15) 0.0028(14)
C26A 0.0124(17) 0.0234(19) 0.0137(18) -0.0019(15) -0.0014(15) -0.0004(14)
C27A 0.0126(18) 0.0219(19) 0.0125(17) -0.0021(14) -0.0031(15) 0.0019(14)
C28A 0.0150(19) 0.029(2) 0.0167(19) -0.0025(16) 0.0019(16) -0.0005(15)
C29A 0.0142(18) 0.025(2) 0.0177(19) 0.0034(15) 0.0019(16) -0.0038(15)
C30A 0.0110(17) 0.0176(18) 0.0195(19) -0.0026(14) -0.0028(15) -0.0019(14)
C31A 0.0130(17) 0.0153(18) 0.0214(19) 0.0008(14) -0.0023(16) -0.0031(14)
C32A 0.0146(18) 0.0123(17) 0.0205(19) 0.0002(14) -0.0021(16) -0.0024(14)
C33A 0.0126(17) 0.0103(17) 0.023(2) -0.0024(14) -0.0039(16) -0.0017(14)
C34A 0.019(2) 0.0172(18) 0.022(2) 0.0062(15) -0.0017(17) -0.0047(15)
C35A 0.0158(18) 0.0202(19) 0.022(2) 0.0058(15) -0.0027(16) 0.0002(15)
C36A 0.0109(17) 0.0207(19) 0.023(2) -0.0019(14) -0.0013(16) 0.0003(15)
O16B 0.039(2) 0.116(3) 0.062(3) 0.015(2) 0.004(2) 0.026(2)
O17B 0.063(2) 0.0304(19) 0.120(4) -0.0052(17) 0.014(2) 0.015(2)
O18B 0.071(3) 0.061(2) 0.090(3) 0.005(2) 0.000(2) 0.012(2)
N2B 0.037(2) 0.033(2) 0.074(3) 0.0101(19) 0.008(2) 0.005(2)
O19B 0.0298(15) 0.0346(16) 0.0304(16) -0.0038(13) 0.0062(13) 0.0059(12)
O20B 0.058(2) 0.0225(16) 0.047(2) 0.0055(14) 0.0009(17) -0.0018(13)
O21B 0.0202(14) 0.0467(18) 0.0298(16) 0.0010(13) 0.0048(13) -0.0004(13)
N3B 0.0278(19) 0.032(2) 0.0149(16) -0.0007(15) -0.0062(15) 0.0015(14)
O19A 0.0395(18) 0.0464(18) 0.0409(19) -0.0217(15) -0.0048(15) 0.0045(15)
O20A 0.059(2) 0.0227(16) 0.0452(19) -0.0012(14) -0.0025(17) -0.0048(13)
O21A 0.0336(18) 0.0471(19) 0.056(2) 0.0099(15) 0.0060(16) -0.0039(16)
N3A 0.0308(19) 0.0277(19) 0.0186(17) -0.0026(15) 0.0007(15) -0.0011(14)
O16A 0.0315(18) 0.066(2) 0.074(3) -0.0070(16) -0.0174(19) 0.0213(19)
O17A 0.072(3) 0.051(2) 0.073(3) -0.005(2) 0.005(2) -0.0041(19)
O18A 0.0312(17) 0.063(2) 0.0327(18) 0.0064(16) 0.0012(14) 0.0125(15)
N2A 0.0233(19) 0.053(2) 0.033(2) -0.0084(18) 0.0037(17) 0.0140(18)
O15W 0.0251(15) 0.0420(17) 0.0403(18) -0.0014(13) -0.0071(14) -0.0045(14)
O1W 0.0324(16) 0.0225(14) 0.0418(18) 0.0032(12) 0.0070(14) 0.0011(12)
O17W 0.033(3) 0.094(5) 0.124(6) -0.009(3) 0.005(3) 0.046(4)
O3W 0.0174(14) 0.0448(17) 0.0361(17) 0.0048(12) -0.0038(13) 0.0002(13)
O23W 0.038(7) 0.111(9) 0.154(13) 0.011(7) 0.007(10) 0.013(11)
O2W 0.0188(13) 0.0245(14) 0.0353(16) -0.0014(11) -0.0041(12) 0.0022(12)
O21W 0.070(6) 0.066(4) 0.069(6) -0.020(4) 0.024(5) -0.012(4)
O19W 0.059(2) 0.060(2) 0.081(3) -0.0130(18) 0.036(2) -0.013(2)
O14W 0.0380(19) 0.085(3) 0.049(2) 0.0254(17) -0.0152(17) -0.0354(19)
O6W 0.054(3) 0.102(3) 0.083(3) -0.006(3) -0.017(2) 0.024(3)
O16W 0.0255(15) 0.0321(16) 0.0445(18) -0.0042(12) 0.0037(14) -0.0033(13)
O4W 0.0185(14) 0.0427(17) 0.0325(16) 0.0001(12) -0.0091(13) 0.0033(13)
O18W 0.028(8) 0.094(10) 0.134(11) -0.007(8) 0.021(9) 0.045(9)
O5W 0.056(8) 0.040(7) 0.035(7) -0.008(6) 0.011(6) -0.007(5)
O10W 0.0260(15) 0.0349(16) 0.0359(17) -0.0024(12) -0.0043(13) 0.0050(13)
O20W 0.082(11) 0.070(7) 0.076(11) -0.003(8) 0.019(8) -0.026(8)
O11W 0.0243(14) 0.0309(15) 0.0264(15) 0.0040(12) 0.0037(12) 0.0001(12)
O22W 0.032(4) 0.116(6) 0.160(11) -0.011(4) -0.011(6) 0.072(7)
O12W 0.0298(16) 0.0336(16) 0.051(2) 0.0051(13) 0.0021(15) 0.0091(14)
O25W 0.054(2) 0.160(4) 0.053(3) -0.008(3) 0.005(2) 0.026(3)
O13W 0.0425(19) 0.0503(19) 0.052(2) -0.0060(15) -0.0046(17) 0.0181(16)
O24W 0.0298(18) 0.056(2) 0.106(3) -0.0114(16) -0.006(2) 0.014(2)

loop_
_atom_type_symbol
_atom_type_description
_atom_type_scat_dispersion_real
_atom_type_scat_dispersion_imag
_atom_type_scat_source
C C 0.0033 0.0016 'International Tables Vol C Tables 4.2.6.8 and 6.1.1.4'
H H 0.0000 0.0000 'International Tables Vol C Tables 4.2.6.8 and 6.1.1.4'
N N 0.0061 0.0033 'International Tables Vol C Tables 4.2.6.8 and 6.1.1.4'
O O 0.0106 0.0060 'International Tables Vol C Tables 4.2.6.8 and 6.1.1.4'
Pr Pr -0.2180 2.8214 'International Tables Vol C Tables 4.2.6.8 and 6.1.1.4'

loop_
_geom_angle_atom_site_label_1
_geom_angle_atom_site_label_2
_geom_angle_atom_site_label_3
_geom_angle_site_symmetry_1
_geom_angle_site_symmetry_3
_geom_angle
_geom_angle_publ_flag
O2WA Pr1A O1WA . . 68.01(9) yes
O2WA Pr1A O4WA . . 77.25(8) yes
O2WA Pr1A O5WA . . 67.92(8) yes
O2WA Pr1A O6A . . 84.64(8) yes
O3WA Pr1A O1WA . . 73.57(9) yes
O3WA Pr1A O2WA . . 93.13(9) yes
O3WA Pr1A O5WA . . 70.71(8) yes
O3WA Pr1A O5A . . 77.35(8) yes
O3WA Pr1A O13A . . 73.92(8) yes
O4WA Pr1A O13A . . 88.91(8) yes
O4WA Pr1A O14A . . 65.33(8) yes
O5WA Pr1A O4WA . . 71.24(8) yes
O5WA Pr1A O13A . . 70.72(8) yes
O5A Pr1A O1WA . . 72.17(8) yes
O5A Pr1A O13A . . 76.26(8) yes
O5A Pr1A O14A . . 71.00(8) yes
O6A Pr1A O1WA . . 74.26(8) yes
O6A Pr1A O4WA . . 70.85(8) yes
O6A Pr1A O5A . . 82.86(8) yes
O6A Pr1A O14A . . 78.55(7) yes
O13A Pr1A O14A . . 49.19(7) yes
O2WB Pr1B O13B . . 68.61(8) yes
O2WB Pr1B O3WB . . 84.55(8) yes
O2WB Pr1B O6B . . 96.37(8) yes
O2WB Pr1B O1WB . . 67.77(9) yes
O2WB Pr1B O5WB . . 71.46(8) yes
O3WB Pr1B O5WB . . 71.21(8) yes
O3WB Pr1B O5B . . 78.97(8) yes
O3WB Pr1B O4WB . . 76.07(9) yes
O3WB Pr1B O1WB . . 71.69(9) yes
O3WB Pr1B O1WB . . 71.69(9) yes
O4WB Pr1B O14B . . 65.36(8) yes
O5B Pr1B O4WB . . 70.75(8) yes
O5B Pr1B O1WB . . 71.12(9) yes
O5WB Pr1B O4WB . . 69.88(8) yes
O5WB Pr1B O14B . . 82.62(8) yes
O5WB Pr1B O13B . . 71.53(8) yes
O6B Pr1B O1WB . . 75.85(9) yes
O6B Pr1B O5B . . 77.22(8) yes
O6B Pr1B O14B . . 71.49(8) yes
O6B Pr1B O13B . . 71.15(8) yes
O14B Pr1B O13B . . 48.49(8) yes

loop_
_geom_bond_atom_site_label_1
_geom_bond_atom_site_label_2
_geom_bond_site_symmetry_2
_geom_bond_distance
_geom_bond_publ_flag
Pr1A O1WA . 2.544(2) yes
Pr1A O2WA . 2.449(3) yes
Pr1A O3WA . 2.442(2) yes
Pr1B O4WB . 2.527(3) yes
Pr1A O5A . 2.493(2) yes
Pr1A O5WA . 2.483(2) yes
Pr1A O6A . 2.466(2) yes
Pr1A O13A . 2.571(2) yes
Pr1A O14A . 2.613(2) yes
Pr1B O1WB . 2.553(3) yes
Pr1B O2WB . 2.438(2) yes
Pr1B O3WB . 2.448(2) yes
Pr1B O4WB . 2.527(3) yes
Pr1B O5B . 2.519(2) yes
Pr1B O5WB . 2.476(2) yes
Pr1B O6B . 2.460(2) yes
Pr1B O13B . 2.651(3) yes
Pr1B O14B . 2.572(2) yes

loop_
_geom_hbond_atom_site_label_D
_geom_hbond_atom_site_label_H
_geom_hbond_atom_site_label_A
_geom_hbond_site_symmetry_A
_geom_hbond_distance_DH
_geom_hbond_distance_HA
_geom_hbond_distance_DA
_geom_hbond_angle_DHA
_geom_hbond_publ_flag
O1WB H1WA O3B . 0.90 2.50 3.378(4) 168.6 yes
O2WB H2WA O11W 3_666 0.87 1.85 2.674(3) 157.1 yes
O2WB H2WB O1B . 0.87 2.07 2.865(3) 150.4 yes
O2WB H2WB O2B . 0.87 2.46 2.894(4) 111.2 yes
O3WB H3WA O2W 3_666 0.87 1.88 2.709(4) 158.3 yes
O3WB H3WB O4B . 0.87 1.89 2.710(3) 156.0 yes
O4WB H4WA O1W 3_666 0.87 2.01 2.729(4) 138.8 yes
O4WB H4WB O10A 4_676 0.87 2.48 3.211(3) 141.9 yes
O4WB H4WB O11A 4_676 0.87 2.60 3.206(3) 127.4 yes
O5WB H5WA O11A 4_676 0.87 2.08 2.798(4) 139.5 yes
O5WB H5WA O12A 4_676 0.87 2.44 3.018(3) 124.3 yes
O5WB H5WB O4W 3_666 0.87 1.86 2.712(4) 166.8 yes
O1WA H1WC O2A . 0.86 2.41 3.251(4) 166.5 yes
O1WA H1WD O7W^c^ . 0.85 1.99 2.749(17) 148.0 yes
O1WA H1WD O8W^a^ . 0.85 2.25 2.751(9) 117.5 yes
O2WA H2WC O1A . 0.87 1.80 2.667(3) 179.0 yes
O2WA H2WD O19W 2_655 0.87 1.95 2.723(4) 147.2 yes
O3WA H3WC O4A . 0.87 1.87 2.723(3) 165.6 yes
O3WA H3WD O16W . 0.87 1.93 2.733(4) 152.7 yes
O4WA H4WC O10B 4_675 0.87 2.05 2.905(3) 166.8 yes
O4WA H4WD O14W 2_655 0.85 1.93 2.743(4) 159.3 yes
O5WA H5WC O19W 2_655 0.87 1.93 2.766(5) 158.6 yes
O5WA H5WD O9B 4_675 0.87 1.97 2.676(3) 136.5 yes
O15W H15A O3A . 0.87 1.97 2.837(4) 174.2 yes
O15W H15B O16B . 0.87 2.19 3.019(5) 159.4 yes
O15W H15B O18B . 0.87 2.39 3.128(5) 143.1 yes
O15W H15B N2B . 0.87 2.53 3.394(5) 172.5 yes
O1W H1WE O21B . 0.87 1.92 2.768(4) 165.4 yes
O1W H1WF O16A . 0.87 1.89 2.750(4) 170.0 yes
O17W^b^ H17E^b^ O2A 2_645 0.87 2.07 2.913(6) 162.5 yes
O17W^b^ H17F^b^ O3A 2_645 0.87 2.46 3.045(9) 125.5 yes
O3W H3WE O4W . 0.87 1.86 2.734(4) 176.9 yes
O3W H3WF O8A 2_545 0.87 1.98 2.764(3) 149.5 yes
O2W H2WE O9A 2_545 0.87 2.41 3.047(3) 130.8 yes
O2W H2WE O3W . 0.87 2.06 2.850(4) 150.6 yes
O2W H2WF O10A 2_545 0.87 1.96 2.822(3) 173.3 yes
O21W^a^ H21A^a^ O10B . 0.88 2.41 3.181(9) 145.2 yes
O21W^a^ H21B^a^ O11B . 0.90 2.36 3.213(9) 156.9 yes
O21W^a^ H21B^a^ O12B . 0.90 2.60 3.127(10) 117.7 yes
O19W H19C O7B 3_666 0.87 2.29 2.856(4) 122.5 yes
O19W H19C O8B 3_666 0.87 2.28 2.939(4) 132.4 yes
O19W H19D O17W^b^ . 0.87 2.16 2.813(7) 131.6 yes
O19W H19D O18W^a^ . 0.87 1.70 2.54(2) 160.4 yes
O14W H14C O11B 3_666 0.87 2.42 2.870(4) 112.2 yes
O14W H14C O12B 3_666 0.87 2.21 3.024(4) 155.7 yes
O14W H14D O24W . 0.85 2.25 2.913(5) 135.2 yes
O6W H6WA O9A . 0.855(15) 2.286(17) 3.101(5) 159(4) yes
O6W H6WB O10A . 0.868(16) 2.307(18) 3.117(5) 155(4) yes
O16W H16A O8B 4_675 0.87 2.17 3.014(4) 162.7 yes
O16W H16B O15W . 0.87 1.93 2.723(4) 151.6 yes
O7W^c^ H7WA^c^ O6W . 0.89 1.79 2.673(17) 170.0 yes
O4W H4WE O12W . 0.87 1.89 2.744(4) 166.4 yes
O4W H4WF O7A 2_545 0.87 1.91 2.777(3) 177.3 yes
O8W^a^ H8WA^a^ O6W . 0.87 1.93 2.737(9) 152.8 yes
O8W^a^ H8WB^a^ N21A . 0.87 2.66 3.316(9) 132.9 yes
O18W^a^ H18E^a^ O2A 2_645 0.87 2.08 2.94(2) 170.6 yes
O18W^a^ H18F^a^ O25W . 0.87 2.35 2.79(4) 111.2 yes
O9W^b^ H9WA^b^ N19A . 0.83 2.69 3.411(10) 146.2 yes
O9W^b^ H9WB^b^ O6W . 0.86 1.94 2.805(10) 177.3 yes
O5W H5WE O14W . 0.90 1.58 2.440(11) 158.0 yes
O5W H5WF O20B 3_666 0.87 1.99 2.786(12) 150.7 yes
O10W H10A O4B 3_666 0.87 2.21 2.981(3) 148.1 yes
O10W H10B O3W . 0.87 1.83 2.697(4) 174.7 yes
O20W^b^ H20C^b^ O12B . 0.87 2.00 2.86(2) 166.8 yes
O20W^b^ H20D^b^ O5WA 4_576 0.87 2.38 3.00(2) 128.4 yes
O20W^b^ H20D^b^ O19W 3_666 0.87 2.37 3.20(4) 160.2 yes
O11W H11E O13W . 0.87 1.91 2.749(4) 160.5 yes
O11W H11F O12A 2_545 0.87 1.90 2.755(4) 168.0 yes
O22W^a^ H22A^a^ O21W^a^ . 0.87 1.80 2.670(11) 179.0 yes
O22W^a^ H22B^a^ O1WB . 0.87 1.93 2.763(8) 160.7 yes
O12W H12E O3B 3_666 0.87 2.05 2.913(4) 169.2 yes
O12W H12F O2B 3_666 0.87 2.15 2.918(4) 147.4 yes
O25W H25C O21A . 0.87 2.02 2.872(5) 165.8 yes
O25W H25D O18B 4_666 0.87 2.09 2.953(6) 170.2 yes
O13W H13C O17B . 0.87 2.03 2.884(5) 165.3 yes
O13W H13D O21A 4_565 0.87 1.96 2.800(4) 162.7 yes
O24W H24E O25W . 0.87 1.93 2.790(5) 171.0 yes
O24W H24F O12B 3_666 0.87 2.17 2.839(4) 133.3 yes

loop_
_geom_torsion_atom_site_label_1
_geom_torsion_atom_site_label_2
_geom_torsion_atom_site_label_3
_geom_torsion_atom_site_label_4
_geom_torsion_site_symmetry_1
_geom_torsion_site_symmetry_2
_geom_torsion_site_symmetry_3
_geom_torsion_site_symmetry_4
_geom_torsion
_geom_torsion_publ_flag
Pr1B O13B N1B O15B . . . . -171.1(3) ?
Pr1B O13B N1B O14B . . . . 6.9(3) ?
Pr1B O14B N1B O15B . . . . 170.8(2) ?
Pr1B O14B N1B O13B . . . . -7.1(3) ?
C4B N5B C1B N4B . . . . 110.1(3) ?
C35B N5B C1B N4B . . . . -85.0(4) ?
C4B N5B C1B C2B . . . . -1.6(3) ?
C35B N5B C1B C2B . . . . 163.2(3) ?
C3B N4B C1B N5B . . . . -116.9(3) ?
C36B N4B C1B N5B . . . . 65.3(4) ?
C3B N4B C1B C2B . . . . -4.6(3) ?
C36B N4B C1B C2B . . . . 177.5(3) ?
C3B N7B C2B N6B . . . . 104.4(3) ?
C6B N7B C2B N6B . . . . -67.2(4) ?
C3B N7B C2B C1B . . . . -6.0(4) ?
C6B N7B C2B C1B . . . . -177.6(3) ?
C4B N6B C2B N7B . . . . -117.7(3) ?
C5B N6B C2B N7B . . . . 82.5(4) ?
C4B N6B C2B C1B . . . . -7.0(3) ?
C5B N6B C2B C1B . . . . -166.8(3) ?
N5B C1B C2B N7B . . . . 125.2(3) ?
N4B C1B C2B N7B . . . . 6.0(3) ?
N5B C1B C2B N6B . . . . 4.9(3) ?
N4B C1B C2B N6B . . . . -114.2(3) ?
C2B N7B C3B O1B . . . . -179.6(3) ?
C6B N7B C3B O1B . . . . -7.6(5) ?
C2B N7B C3B N4B . . . . 3.4(4) ?
C6B N7B C3B N4B . . . . 175.4(3) ?
C36B N4B C3B O1B . . . . 2.0(5) ?
C1B N4B C3B O1B . . . . -175.9(3) ?
C36B N4B C3B N7B . . . . 179.0(3) ?
C1B N4B C3B N7B . . . . 1.1(4) ?
C5B N6B C4B O9B . . . . -10.9(5) ?
C2B N6B C4B O9B . . . . -171.4(3) ?
C5B N6B C4B N5B . . . . 166.8(3) ?
C2B N6B C4B N5B . . . . 6.3(4) ?
C1B N5B C4B O9B . . . . 175.1(3) ?
C35B N5B C4B O9B . . . . 10.0(5) ?
C1B N5B C4B N6B . . . . -2.7(4) ?
C35B N5B C4B N6B . . . . -167.8(3) ?
C10B N9B C5B N6B . . . . -110.6(4) ?
C7B N9B C5B N6B . . . . 79.2(4) ?
C4B N6B C5B N9B . . . . 108.8(3) ?
C2B N6B C5B N9B . . . . -93.0(4) ?
C9B N8B C6B N7B . . . . 107.3(4) ?
C7B N8B C6B N7B . . . . -94.4(4) ?
C3B N7B C6B N8B . . . . -94.6(4) ?
C2B N7B C6B N8B . . . . 76.4(4) ?
C9B N8B C7B N9B . . . . -111.9(3) ?
C6B N8B C7B N9B . . . . 87.9(4) ?
C9B N8B C7B C8B . . . . -0.8(4) ?
C6B N8B C7B C8B . . . . -160.9(3) ?
C10B N9B C7B N8B . . . . 116.1(3) ?
C5B N9B C7B N8B . . . . -72.8(4) ?
C10B N9B C7B C8B . . . . 4.4(4) ?
C5B N9B C7B C8B . . . . 175.6(3) ?
C10B N10B C8B N11B . . . . -110.4(3) ?
C11B N10B C8B N11B . . . . 81.1(4) ?
C10B N10B C8B C7B . . . . 1.1(4) ?
C11B N10B C8B C7B . . . . -167.5(3) ?
C9B N11B C8B N10B . . . . 118.2(3) ?
C12B N11B C8B N10B . . . . -78.8(4) ?
C9B N11B C8B C7B . . . . 6.4(4) ?
C12B N11B C8B C7B . . . . 169.4(3) ?
N8B C7B C8B N10B . . . . -122.6(3) ?
N9B C7B C8B N10B . . . . -3.1(3) ?
N8B C7B C8B N11B . . . . -3.3(3) ?
N9B C7B C8B N11B . . . . 116.2(3) ?
C6B N8B C9B O2B . . . . -14.3(6) ?
C7B N8B C9B O2B . . . . -174.5(4) ?
C6B N8B C9B N11B . . . . 165.0(3) ?
C7B N8B C9B N11B . . . . 4.8(4) ?
C12B N11B C9B O2B . . . . 9.1(6) ?
C8B N11B C9B O2B . . . . 172.1(4) ?
C12B N11B C9B N8B . . . . -170.1(3) ?
C8B N11B C9B N8B . . . . -7.2(4) ?
C5B N9B C10B O10B . . . . 4.6(6) ?
C7B N9B C10B O10B . . . . 175.7(4) ?
C5B N9B C10B N10B . . . . -175.0(3) ?
C7B N9B C10B N10B . . . . -3.9(4) ?
C11B N10B C10B O10B . . . . -9.4(6) ?
C8B N10B C10B O10B . . . . -178.0(3) ?
C11B N10B C10B N9B . . . . 170.2(3) ?
C8B N10B C10B N9B . . . . 1.6(4) ?
C10B N10B C11B N12B . . . . 105.6(4) ?
C8B N10B C11B N12B . . . . -87.0(4) ?
C16B N12B C11B N10B . . . . -101.7(4) ?
C13B N12B C11B N10B . . . . 82.6(4) ?
C9B N11B C12B N13B . . . . -112.7(4) ?
C8B N11B C12B N13B . . . . 86.1(4) ?
C15B N13B C12B N11B . . . . 108.2(4) ?
C13B N13B C12B N11B . . . . -88.0(4) ?
C15B N13B C13B N12B . . . . -115.3(3) ?
C12B N13B C13B N12B . . . . 79.4(4) ?
C15B N13B C13B C14B . . . . -4.2(4) ?
C12B N13B C13B C14B . . . . -169.5(3) ?
C16B N12B C13B N13B . . . . 107.9(3) ?
C11B N12B C13B N13B . . . . -76.0(4) ?
C16B N12B C13B C14B . . . . -3.2(3) ?
C11B N12B C13B C14B . . . . 172.9(3) ?
C16B N15B C14B N14B . . . . -116.4(3) ?
C18B N15B C14B N14B . . . . 68.0(4) ?
C16B N15B C14B C13B . . . . -4.8(4) ?
C18B N15B C14B C13B . . . . 179.6(3) ?
C15B N14B C14B N15B . . . . 107.6(3) ?
C17B N14B C14B N15B . . . . -78.4(4) ?
C15B N14B C14B C13B . . . . -4.0(4) ?
C17B N14B C14B C13B . . . . 169.9(3) ?
N13B C13B C14B N15B . . . . -115.4(3) ?
N12B C13B C14B N15B . . . . 4.6(3) ?
N13B C13B C14B N14B . . . . 4.7(3) ?
N12B C13B C14B N14B . . . . 124.6(3) ?
C13B N13B C15B O3B . . . . -176.1(3) ?
C12B N13B C15B O3B . . . . -10.8(5) ?
C13B N13B C15B N14B . . . . 1.9(4) ?
C12B N13B C15B N14B . . . . 167.2(3) ?
C17B N14B C15B O3B . . . . 5.6(6) ?
C14B N14B C15B O3B . . . . 179.6(3) ?
C17B N14B C15B N13B . . . . -172.4(3) ?
C14B N14B C15B N13B . . . . 1.6(4) ?
C14B N15B C16B O11B . . . . -174.3(3) ?
C18B N15B C16B O11B . . . . 1.4(6) ?
C14B N15B C16B N12B . . . . 2.9(4) ?
C18B N15B C16B N12B . . . . 178.6(3) ?
C11B N12B C16B O11B . . . . 1.5(5) ?
C13B N12B C16B O11B . . . . 177.7(3) ?
C11B N12B C16B N15B . . . . -175.7(3) ?
C13B N12B C16B N15B . . . . 0.5(4) ?
C15B N14B C17B N17B . . . . -91.9(4) ?
C14B N14B C17B N17B . . . . 94.7(4) ?
C21B N17B C17B N14B . . . . 92.7(4) ?
C19B N17B C17B N14B . . . . -81.9(4) ?
C16B N15B C18B N16B . . . . 100.9(4) ?
C14B N15B C18B N16B . . . . -83.9(4) ?
C22B N16B C18B N15B . . . . -100.7(4) ?
C19B N16B C18B N15B . . . . 95.7(4) ?
C21B N17B C19B N16B . . . . -109.0(3) ?
C17B N17B C19B N16B . . . . 66.0(4) ?
C21B N17B C19B C20B . . . . 1.8(4) ?
C17B N17B C19B C20B . . . . 176.8(3) ?
C22B N16B C19B N17B . . . . 116.9(3) ?
C18B N16B C19B N17B . . . . -78.1(4) ?
C22B N16B C19B C20B . . . . 5.8(4) ?
C18B N16B C19B C20B . . . . 170.9(3) ?
C22B N18B C20B N19B . . . . -108.2(3) ?
C23B N18B C20B N19B . . . . 82.1(4) ?
C22B N18B C20B C19B . . . . 3.1(4) ?
C23B N18B C20B C19B . . . . -166.5(3) ?
C21B N19B C20B N18B . . . . 119.1(3) ?
C24B N19B C20B N18B . . . . -76.9(4) ?
C21B N19B C20B C19B . . . . 7.4(4) ?
C24B N19B C20B C19B . . . . 171.4(3) ?
N17B C19B C20B N18B . . . . -124.9(3) ?
N16B C19B C20B N18B . . . . -5.1(3) ?
N17B C19B C20B N19B . . . . -5.3(3) ?
N16B C19B C20B N19B . . . . 114.5(3) ?
C24B N19B C21B O4B . . . . 5.6(5) ?
C20B N19B C21B O4B . . . . 169.8(3) ?
C24B N19B C21B N17B . . . . -170.8(3) ?
C20B N19B C21B N17B . . . . -6.6(4) ?
C17B N17B C21B O4B . . . . 11.2(5) ?
C19B N17B C21B O4B . . . . -173.7(3) ?
C17B N17B C21B N19B . . . . -172.3(3) ?
C19B N17B C21B N19B . . . . 2.8(4) ?
C23B N18B C22B O12B . . . . -8.8(6) ?
C20B N18B C22B O12B . . . . -178.6(3) ?
C23B N18B C22B N16B . . . . 170.2(3) ?
C20B N18B C22B N16B . . . . 0.4(4) ?
C18B N16B C22B O12B . . . . 9.6(6) ?
C19B N16B C22B O12B . . . . 174.8(3) ?
C18B N16B C22B N18B . . . . -169.4(3) ?
C19B N16B C22B N18B . . . . -4.2(4) ?
C22B N18B C23B N20B . . . . 103.4(4) ?
C20B N18B C23B N20B . . . . -88.1(4) ?
C28B N20B C23B N18B . . . . -108.8(4) ?
C25B N20B C23B N18B . . . . 83.7(4) ?
C21B N19B C24B N21B . . . . -114.2(3) ?
C20B N19B C24B N21B . . . . 83.4(4) ?
C27B N21B C24B N19B . . . . 116.2(3) ?
C25B N21B C24B N19B . . . . -89.3(4) ?
C28B N20B C25B N21B . . . . 110.8(3) ?
C23B N20B C25B N21B . . . . -80.5(4) ?
C28B N20B C25B C26B . . . . -0.6(4) ?
C23B N20B C25B C26B . . . . 168.1(3) ?
C27B N21B C25B N20B . . . . -117.5(3) ?
C24B N21B C25B N20B . . . . 85.3(4) ?
C27B N21B C25B C26B . . . . -6.3(4) ?
C24B N21B C25B C26B . . . . -163.4(3) ?
C27B N23B C26B N22B . . . . 108.9(3) ?
C30B N23B C26B N22B . . . . -75.4(4) ?
C27B N23B C26B C25B . . . . -2.6(4) ?
C30B N23B C26B C25B . . . . 173.1(3) ?
C28B N22B C26B N23B . . . . -119.8(3) ?
C29B N22B C26B N23B . . . . 83.6(4) ?
C28B N22B C26B C25B . . . . -8.7(4) ?
C29B N22B C26B C25B . . . . -165.2(3) ?
N20B C25B C26B N23B . . . . 124.2(3) ?
N21B C25B C26B N23B . . . . 5.1(3) ?
N20B C25B C26B N22B . . . . 5.4(3) ?
N21B C25B C26B N22B . . . . -113.6(3) ?
Pr1B O5B C27B N23B . . . . 54.7(6) ?
Pr1B O5B C27B N21B . . . . -126.2(4) ?
C30B N23B C27B O5B . . . . 2.4(5) ?
C26B N23B C27B O5B . . . . 178.0(3) ?
C30B N23B C27B N21B . . . . -176.8(3) ?
C26B N23B C27B N21B . . . . -1.2(4) ?
C24B N21B C27B O5B . . . . -17.6(5) ?
C25B N21B C27B O5B . . . . -174.3(3) ?
C24B N21B C27B N23B . . . . 161.6(3) ?
C25B N21B C27B N23B . . . . 4.9(4) ?
C25B N20B C28B O7B . . . . 174.6(3) ?
C23B N20B C28B O7B . . . . 6.0(6) ?
C25B N20B C28B N22B . . . . -4.8(4) ?
C23B N20B C28B N22B . . . . -173.4(3) ?
C29B N22B C28B O7B . . . . -14.2(6) ?
C26B N22B C28B O7B . . . . -170.7(4) ?
C29B N22B C28B N20B . . . . 165.2(3) ?
C26B N22B C28B N20B . . . . 8.7(4) ?
C34B N24B C29B N22B . . . . -104.7(4) ?
C31B N24B C29B N22B . . . . 82.0(4) ?
C28B N22B C29B N24B . . . . 112.1(4) ?
C26B N22B C29B N24B . . . . -93.9(4) ?
C27B N23B C30B N25B . . . . -100.6(4) ?
C26B N23B C30B N25B . . . . 84.2(4) ?
C33B N25B C30B N23B . . . . 90.8(4) ?
C31B N25B C30B N23B . . . . -91.8(4) ?
C33B N25B C31B N24B . . . . -104.3(3) ?
C30B N25B C31B N24B . . . . 78.1(4) ?
C33B N25B C31B C32B . . . . 6.2(4) ?
C30B N25B C31B C32B . . . . -171.4(3) ?
C34B N24B C31B N25B . . . . 117.5(3) ?
C29B N24B C31B N25B . . . . -68.6(4) ?
C34B N24B C31B C32B . . . . 7.1(4) ?
C29B N24B C31B C32B . . . . -179.0(3) ?
C34B N26B C32B N27B . . . . -108.0(3) ?
C35B N26B C32B N27B . . . . 69.7(4) ?
C34B N26B C32B C31B . . . . 3.2(4) ?
C35B N26B C32B C31B . . . . -179.1(3) ?
C33B N27B C32B N26B . . . . 117.4(3) ?
C36B N27B C32B N26B . . . . -88.2(4) ?
C33B N27B C32B C31B . . . . 6.2(4) ?
C36B N27B C32B C31B . . . . 160.6(3) ?
N25B C31B C32B N26B . . . . -125.6(3) ?
N24B C31B C32B N26B . . . . -5.9(3) ?
N25B C31B C32B N27B . . . . -7.1(3) ?
N24B C31B C32B N27B . . . . 112.6(3) ?
Pr1B O6B C33B N27B . . . . 154.6(6) ?
Pr1B O6B C33B N25B . . . . -25.9(10) ?
C32B N27B C33B O6B . . . . 177.0(3) ?
C36B N27B C33B O6B . . . . 22.4(5) ?
C32B N27B C33B N25B . . . . -2.6(4) ?
C36B N27B C33B N25B . . . . -157.1(3) ?
C31B N25B C33B O6B . . . . 177.8(3) ?
C30B N25B C33B O6B . . . . -4.5(5) ?
C31B N25B C33B N27B . . . . -2.7(4) ?
C30B N25B C33B N27B . . . . 175.0(3) ?
C35B N26B C34B O8B . . . . 6.5(5) ?
C32B N26B C34B O8B . . . . -175.9(3) ?
C35B N26B C34B N24B . . . . -176.6(3) ?
C32B N26B C34B N24B . . . . 1.1(4) ?
C29B N24B C34B O8B . . . . -2.5(5) ?
C31B N24B C34B O8B . . . . 171.5(3) ?
C29B N24B C34B N26B . . . . -179.5(3) ?
C31B N24B C34B N26B . . . . -5.5(4) ?
C34B N26B C35B N5B . . . . 99.8(4) ?
C32B N26B C35B N5B . . . . -77.7(4) ?
C4B N5B C35B N26B . . . . -99.0(4) ?
C1B N5B C35B N26B . . . . 97.7(4) ?
C3B N4B C36B N27B . . . . 106.5(4) ?
C1B N4B C36B N27B . . . . -75.9(4) ?
C33B N27B C36B N4B . . . . -110.8(4) ?
C32B N27B C36B N4B . . . . 97.2(4) ?
Pr1A O14A N1A O15A . . . . 177.0(3) ?
Pr1A O14A N1A O13A . . . . -1.7(3) ?
Pr1A O13A N1A O15A . . . . -177.0(3) ?
Pr1A O13A N1A O14A . . . . 1.7(3) ?
C4A N5A C1A N4A . . . . -108.5(3) ?
C35A N5A C1A N4A . . . . 79.6(4) ?
C4A N5A C1A C2A . . . . 3.1(4) ?
C35A N5A C1A C2A . . . . -168.9(3) ?
C3A N4A C1A N5A . . . . 118.6(3) ?
C36A N4A C1A N5A . . . . -68.1(4) ?
C3A N4A C1A C2A . . . . 6.8(4) ?
C36A N4A C1A C2A . . . . -179.9(3) ?
C3A N7A C2A N6A . . . . -108.1(3) ?
C6A N7A C2A N6A . . . . 67.4(4) ?
C3A N7A C2A C1A . . . . 3.2(4) ?
C6A N7A C2A C1A . . . . 178.7(3) ?
C4A N6A C2A N7A . . . . 118.9(3) ?
C5A N6A C2A N7A . . . . -84.5(4) ?
C4A N6A C2A C1A . . . . 7.6(4) ?
C5A N6A C2A C1A . . . . 164.2(3) ?
N5A C1A C2A N7A . . . . -126.2(3) ?
N4A C1A C2A N7A . . . . -5.7(3) ?
N5A C1A C2A N6A . . . . -6.1(3) ?
N4A C1A C2A N6A . . . . 114.3(3) ?
C36A N4A C3A O1A . . . . -3.0(5) ?
C1A N4A C3A O1A . . . . 170.5(3) ?
C36A N4A C3A N7A . . . . -178.6(3) ?
C1A N4A C3A N7A . . . . -5.1(4) ?
C6A N7A C3A O1A . . . . 9.7(5) ?
C2A N7A C3A O1A . . . . -174.7(3) ?
C6A N7A C3A N4A . . . . -174.8(3) ?
C2A N7A C3A N4A . . . . 0.9(4) ?
C5A N6A C4A O9A . . . . 16.0(6) ?
C2A N6A C4A O9A . . . . 173.4(3) ?
C5A N6A C4A N5A . . . . -163.4(3) ?
C2A N6A C4A N5A . . . . -6.0(4) ?
C1A N5A C4A O9A . . . . -177.8(3) ?
C35A N5A C4A O9A . . . . -5.8(6) ?
C1A N5A C4A N6A . . . . 1.6(4) ?
C35A N5A C4A N6A . . . . 173.7(3) ?
C10A N9A C5A N6A . . . . 111.7(4) ?
C7A N9A C5A N6A . . . . -79.4(4) ?
C4A N6A C5A N9A . . . . -111.3(4) ?
C2A N6A C5A N9A . . . . 94.1(4) ?
C9A N8A C6A N7A . . . . -106.1(4) ?
C7A N8A C6A N7A . . . . 93.4(4) ?
C3A N7A C6A N8A . . . . 100.6(4) ?
C2A N7A C6A N8A . . . . -74.5(4) ?
C10A N9A C7A N8A . . . . -116.5(3) ?
C5A N9A C7A N8A . . . . 73.4(4) ?
C10A N9A C7A C8A . . . . -5.2(4) ?
C5A N9A C7A C8A . . . . -175.3(3) ?
C9A N8A C7A N9A . . . . 109.0(3) ?
C6A N8A C7A N9A . . . . -88.8(4) ?
C9A N8A C7A C8A . . . . -2.2(4) ?
C6A N8A C7A C8A . . . . 159.9(3) ?
C10A N10A C8A N11A . . . . 110.6(3) ?
C11A N10A C8A N11A . . . . -80.3(4) ?
C10A N10A C8A C7A . . . . -1.0(4) ?
C11A N10A C8A C7A . . . . 168.1(3) ?
C9A N11A C8A N10A . . . . -113.7(3) ?
C12A N11A C8A N10A . . . . 77.3(4) ?
C9A N11A C8A C7A . . . . -2.0(4) ?
C12A N11A C8A C7A . . . . -170.9(3) ?
N9A C7A C8A N10A . . . . 3.5(3) ?
N8A C7A C8A N10A . . . . 122.3(3) ?
N9A C7A C8A N11A . . . . -116.4(3) ?
N8A C7A C8A N11A . . . . 2.4(3) ?
C12A N11A C9A O2A . . . . -9.4(6) ?
C8A N11A C9A O2A . . . . -178.2(4) ?
C12A N11A C9A N8A . . . . 169.5(3) ?
C8A N11A C9A N8A . . . . 0.7(4) ?
C6A N8A C9A O2A . . . . 17.7(6) ?
C7A N8A C9A O2A . . . . 180.0(4) ?
C6A N8A C9A N11A . . . . -161.2(3) ?
C7A N8A C9A N11A . . . . 1.1(4) ?
C5A N9A C10A O10A . . . . -4.9(6) ?
C7A N9A C10A O10A . . . . -174.8(3) ?
C5A N9A C10A N10A . . . . 174.7(3) ?
C7A N9A C10A N10A . . . . 4.8(4) ?
C8A N10A C10A O10A . . . . 177.4(3) ?
C11A N10A C10A O10A . . . . 8.2(6) ?
C8A N10A C10A N9A . . . . -2.2(4) ?
C11A N10A C10A N9A . . . . -171.4(3) ?
C16A N12A C11A N10A . . . . 93.6(4) ?
C13A N12A C11A N10A . . . . -82.1(4) ?
C10A N10A C11A N12A . . . . -105.1(4) ?
C8A N10A C11A N12A . . . . 87.0(4) ?
C15A N13A C12A N11A . . . . -115.7(3) ?
C13A N13A C12A N11A . . . . 89.9(4) ?
C9A N11A C12A N13A . . . . 105.9(4) ?
C8A N11A C12A N13A . . . . -86.3(4) ?
C16A N12A C13A N13A . . . . -101.8(3) ?
C11A N12A C13A N13A . . . . 74.3(4) ?
C16A N12A C13A C14A . . . . 9.5(4) ?
C11A N12A C13A C14A . . . . -174.4(3) ?
C15A N13A C13A N12A . . . . 124.0(3) ?
C12A N13A C13A N12A . . . . -79.4(4) ?
C15A N13A C13A C14A . . . . 12.7(4) ?
C12A N13A C13A C14A . . . . 169.2(3) ?
C15A N14A C14A N15A . . . . -103.3(4) ?
C17A N14A C14A N15A . . . . 68.5(4) ?
C15A N14A C14A C13A . . . . 8.0(4) ?
C17A N14A C14A C13A . . . . 179.7(3) ?
C16A N15A C14A N14A . . . . 122.4(3) ?
C18A N15A C14A N14A . . . . -78.7(4) ?
C16A N15A C14A C13A . . . . 11.1(4) ?
C18A N15A C14A C13A . . . . 170.0(3) ?
N12A C13A C14A N14A . . . . -132.1(3) ?
N13A C13A C14A N14A . . . . -11.9(3) ?
N12A C13A C14A N15A . . . . -11.7(3) ?
N13A C13A C14A N15A . . . . 108.5(3) ?
C17A N14A C15A O3A . . . . 10.3(6) ?
C14A N14A C15A O3A . . . . -177.9(3) ?
C17A N14A C15A N13A . . . . -172.2(3) ?
C14A N14A C15A N13A . . . . -0.4(4) ?
C12A N13A C15A O3A . . . . 12.2(5) ?
C13A N13A C15A O3A . . . . 169.2(3) ?
C12A N13A C15A N14A . . . . -165.3(3) ?
C13A N13A C15A N14A . . . . -8.3(4) ?
C13A N12A C16A O11A . . . . 178.8(3) ?
C11A N12A C16A O11A . . . . 2.5(5) ?
C13A N12A C16A N15A . . . . -2.9(4) ?
C11A N12A C16A N15A . . . . -179.2(3) ?
C14A N15A C16A O11A . . . . 172.6(3) ?
C18A N15A C16A O11A . . . . 13.2(5) ?
C14A N15A C16A N12A . . . . -5.7(4) ?
C18A N15A C16A N12A . . . . -165.1(3) ?
C15A N14A C17A N17A . . . . 88.9(4) ?
C14A N14A C17A N17A . . . . -82.0(4) ?
C21A N17A C17A N14A . . . . -101.1(4) ?
C19A N17A C17A N14A . . . . 94.4(4) ?
C22A N16A C18A N15A . . . . 96.8(4) ?
C19A N16A C18A N15A . . . . -82.5(4) ?
C16A N15A C18A N16A . . . . -109.6(4) ?
C14A N15A C18A N16A . . . . 93.4(4) ?
C22A N16A C19A N17A . . . . -110.8(3) ?
C18A N16A C19A N17A . . . . 68.6(4) ?
C22A N16A C19A C20A . . . . 1.0(4) ?
C18A N16A C19A C20A . . . . -179.6(3) ?
C21A N17A C19A N16A . . . . 114.8(3) ?
C17A N17A C19A N16A . . . . -79.4(4) ?
C21A N17A C19A C20A . . . . 3.3(4) ?
C17A N17A C19A C20A . . . . 169.1(3) ?
C22A N18A C20A N19A . . . . 112.4(3) ?
C23A N18A C20A N19A . . . . -82.5(4) ?
C22A N18A C20A C19A . . . . 1.5(4) ?
C23A N18A C20A C19A . . . . 166.6(3) ?
C21A N19A C20A N18A . . . . -114.1(3) ?
C24A N19A C20A N18A . . . . 77.8(4) ?
C21A N19A C20A C19A . . . . -2.9(4) ?
C24A N19A C20A C19A . . . . -171.0(3) ?
N16A C19A C20A N18A . . . . -1.4(3) ?
N17A C19A C20A N18A . . . . 118.6(3) ?
N16A C19A C20A N19A . . . . -120.3(3) ?
N17A C19A C20A N19A . . . . -0.2(3) ?
C19A N17A C21A O4A . . . . 173.6(3) ?
C17A N17A C21A O4A . . . . 7.6(5) ?
C19A N17A C21A N19A . . . . -5.3(4) ?
C17A N17A C21A N19A . . . . -171.4(3) ?
C24A N19A C21A O4A . . . . -5.5(5) ?
C20A N19A C21A O4A . . . . -173.8(3) ?
C24A N19A C21A N17A . . . . 173.4(3) ?
C20A N19A C21A N17A . . . . 5.1(4) ?
C19A N16A C22A O12A . . . . -178.9(3) ?
C18A N16A C22A O12A . . . . 1.7(5) ?
C19A N16A C22A N18A . . . . -0.1(4) ?
C18A N16A C22A N18A . . . . -179.5(3) ?
C20A N18A C22A O12A . . . . 177.8(3) ?
C23A N18A C22A O12A . . . . 12.6(5) ?
C20A N18A C22A N16A . . . . -0.9(4) ?
C23A N18A C22A N16A . . . . -166.1(3) ?
C28A N20A C23A N18A . . . . 109.9(4) ?
C25A N20A C23A N18A . . . . -83.9(4) ?
C22A N18A C23A N20A . . . . -107.5(4) ?
C20A N18A C23A N20A . . . . 88.9(4) ?
C21A N19A C24A N21A . . . . 109.7(4) ?
C20A N19A C24A N21A . . . . -83.4(4) ?
C27A N21A C24A N19A . . . . -109.3(4) ?
C25A N21A C24A N19A . . . . 86.9(4) ?
C28A N20A C25A N21A . . . . -114.8(3) ?
C23A N20A C25A N21A . . . . 77.7(4) ?
C28A N20A C25A C26A . . . . -3.2(4) ?
C23A N20A C25A C26A . . . . -170.7(3) ?
C27A N21A C25A N20A . . . . 113.5(3) ?
C24A N21A C25A N20A . . . . -81.1(4) ?
C27A N21A C25A C26A . . . . 1.8(4) ?
C24A N21A C25A C26A . . . . 167.2(3) ?
C27A N23A C26A N22A . . . . -111.0(3) ?
C30A N23A C26A N22A . . . . 78.4(4) ?
C27A N23A C26A C25A . . . . 0.8(4) ?
C30A N23A C26A C25A . . . . -169.8(3) ?
C28A N22A C26A N23A . . . . 118.3(3) ?
C29A N22A C26A N23A . . . . -76.4(4) ?
C28A N22A C26A C25A . . . . 6.8(4) ?
C29A N22A C26A C25A . . . . 172.1(3) ?
N20A C25A C26A N23A . . . . -121.4(3) ?
N21A C25A C26A N23A . . . . -1.5(3) ?
N20A C25A C26A N22A . . . . -2.0(3) ?
N21A C25A C26A N22A . . . . 117.9(3) ?
Pr1A O5A C27A N23A . . . . -28.3(7) ?
Pr1A O5A C27A N21A . . . . 152.9(3) ?
C30A N23A C27A O5A . . . . -8.2(5) ?
C26A N23A C27A O5A . . . . -178.6(3) ?
C30A N23A C27A N21A . . . . 170.8(3) ?
C26A N23A C27A N21A . . . . 0.3(4) ?
C24A N21A C27A O5A . . . . 12.2(5) ?
C25A N21A C27A O5A . . . . 177.6(3) ?
C24A N21A C27A N23A . . . . -166.8(3) ?
C25A N21A C27A N23A . . . . -1.4(4) ?
C29A N22A C28A O7A . . . . 4.6(6) ?
C26A N22A C28A O7A . . . . 170.1(4) ?
C29A N22A C28A N20A . . . . -174.5(3) ?
C26A N22A C28A N20A . . . . -9.0(4) ?
C25A N20A C28A O7A . . . . -171.6(4) ?
C23A N20A C28A O7A . . . . -3.9(6) ?
C25A N20A C28A N22A . . . . 7.6(4) ?
C23A N20A C28A N22A . . . . 175.2(3) ?
C28A N22A C29A N24A . . . . -110.0(4) ?
C26A N22A C29A N24A . . . . 86.2(4) ?
C34A N24A C29A N22A . . . . 111.2(3) ?
C31A N24A C29A N22A . . . . -88.7(4) ?
C27A N23A C30A N25A . . . . 100.4(4) ?
C26A N23A C30A N25A . . . . -90.1(4) ?
C33A N25A C30A N23A . . . . -98.8(4) ?
C31A N25A C30A N23A . . . . 88.1(4) ?
C33A N25A C31A N24A . . . . 109.5(3) ?
C30A N25A C31A N24A . . . . -76.7(4) ?
C33A N25A C31A C32A . . . . -1.7(3) ?
C30A N25A C31A C32A . . . . 172.1(3) ?
C34A N24A C31A N25A . . . . -119.0(3) ?
C29A N24A C31A N25A . . . . 79.1(4) ?
C34A N24A C31A C32A . . . . -8.3(4) ?
C29A N24A C31A C32A . . . . -170.2(3) ?
C34A N26A C32A N27A . . . . 111.7(3) ?
C35A N26A C32A N27A . . . . -71.1(4) ?
C34A N26A C32A C31A . . . . -0.3(3) ?
C35A N26A C32A C31A . . . . 176.9(3) ?
C33A N27A C32A N26A . . . . -116.2(3) ?
C36A N27A C32A N26A . . . . 79.9(4) ?
C33A N27A C32A C31A . . . . -4.4(3) ?
C36A N27A C32A C31A . . . . -168.4(3) ?
N25A C31A C32A N26A . . . . 123.7(3) ?
N24A C31A C32A N26A . . . . 4.9(3) ?
N25A C31A C32A N27A . . . . 3.5(3) ?
N24A C31A C32A N27A . . . . -115.3(3) ?
Pr1A O6A C33A N25A . . . . 36.4(7) ?
Pr1A O6A C33A N27A . . . . -145.6(4) ?
C31A N25A C33A O6A . . . . 177.1(3) ?
C30A N25A C33A O6A . . . . 3.5(5) ?
C31A N25A C33A N27A . . . . -1.1(4) ?
C30A N25A C33A N27A . . . . -174.7(3) ?
C36A N27A C33A O6A . . . . -10.6(5) ?
C32A N27A C33A O6A . . . . -174.6(3) ?
C36A N27A C33A N25A . . . . 167.7(3) ?
C32A N27A C33A N25A . . . . 3.6(4) ?
C29A N24A C34A O8A . . . . -7.8(5) ?
C31A N24A C34A O8A . . . . -170.1(3) ?
C29A N24A C34A N26A . . . . 170.7(3) ?
C31A N24A C34A N26A . . . . 8.4(4) ?
C35A N26A C34A O8A . . . . -3.5(5) ?
C32A N26A C34A O8A . . . . 173.6(3) ?
C35A N26A C34A N24A . . . . 177.9(3) ?
C32A N26A C34A N24A . . . . -4.9(4) ?
C34A N26A C35A N5A . . . . -100.1(4) ?
C32A N26A C35A N5A . . . . 83.1(4) ?
C4A N5A C35A N26A . . . . 95.3(4) ?
C1A N5A C35A N26A . . . . -93.5(4) ?
C33A N27A C36A N4A . . . . 106.2(4) ?
C32A N27A C36A N4A . . . . -91.7(4) ?
C3A N4A C36A N27A . . . . -107.0(4) ?
C1A N4A C36A N27A . . . . 80.4(4) ?
